data_1507928
loop_
_publ_author_name
'Moran, Joseph'
'Preetz, Angelika'
'Mesch, Ryan A.'
'Krische, Michael J.'

_publ_section_title
;
 Iridium-catalysed direct C-C coupling of methanol and allenes.
;
_journal_issue 4
_journal_name_full 'Nature chemistry'
_journal_page_first 287
_journal_page_last 290
_journal_paper_doi 10.1038/nchem.1001
_journal_volume 3
_journal_year 2011
_chemical_formula_moiety 'C34 H28 P2 Fe, C7 H2 N O4 Cl, C3 H5, Ir'
_chemical_formula_sum 'C44 H35 Cl Fe Ir N O4 P2'
_chemical_formula_weight 987.17
_chemical_name_systematic
;
 ?
;
_space_group_IT_number 33
_symmetry_cell_setting orthorhombic
_symmetry_space_group_name_Hall 'P 2c -2n'
_symmetry_space_group_name_H-M 'P n a 21'
_atom_sites_solution_hydrogens geom
_atom_sites_solution_primary direct
_atom_sites_solution_secondary difmap
_audit_creation_method SHELXL-97
_cell_angle_alpha 90.00
_cell_angle_beta 90.00
_cell_angle_gamma 90.00
_cell_formula_units_Z 8
_cell_length_a 17.8247(5)
_cell_length_b 11.4245(3)
_cell_length_c 35.8766(12)
_cell_measurement_reflns_used 134967
_cell_measurement_temperature 100(2)
_cell_measurement_theta_max 27.5
_cell_measurement_theta_min 3.0
_cell_volume 7305.8(4)
_computing_cell_refinement 'CrystalClear (Rigaku Inc., 2008)'
_computing_data_collection 'CrystalClear (Rigaku Inc., 2008)'
_computing_data_reduction 'CrystalClear (Rigaku Inc., 2008)'
_computing_molecular_graphics 'XP SHELXTL/PC, Siemens Analytical'
_computing_structure_refinement 'XL SHELXTL/PC, Siemens Analytical'
_computing_structure_solution
;

SIR97 - Altomare A., Burla M.C., Camalli M., Cascarano G.L., Giacovazzo C., 
Guagliardi A., Moliterni A.G.G., Polidori G.,Spagna R.
;
_diffrn_ambient_temperature 100(2)
_diffrn_measured_fraction_theta_full 0.998
_diffrn_measured_fraction_theta_max 0.998
_diffrn_measurement_device_type 'Rigaku AFC-12 with Saturn 724+ CCD'
_diffrn_measurement_method \w-scans
_diffrn_radiation_monochromator graphite
_diffrn_radiation_source 'fine-focus sealed tube'
_diffrn_radiation_type MoK\a
_diffrn_radiation_wavelength 0.71069
_diffrn_reflns_av_R_equivalents 0.1370
_diffrn_reflns_av_sigmaI/netI 0.0921
_diffrn_reflns_limit_h_max 21
_diffrn_reflns_limit_h_min -21
_diffrn_reflns_limit_k_max 13
_diffrn_reflns_limit_k_min -13
_diffrn_reflns_limit_l_max 42
_diffrn_reflns_limit_l_min -42
_diffrn_reflns_number 112921
_diffrn_reflns_theta_full 25.00
_diffrn_reflns_theta_max 25.00
_diffrn_reflns_theta_min 3.11
_exptl_absorpt_coefficient_mu 4.245
_exptl_absorpt_correction_T_max 1.00
_exptl_absorpt_correction_T_min 0.622
_exptl_absorpt_correction_type multi-scan
_exptl_absorpt_process_details
;
Abscor. T. Higashi (2001). The Rigaku Corporation, Tokyo, Japan.
;
_exptl_crystal_colour yellow
_exptl_crystal_density_diffrn 1.795
_exptl_crystal_density_method 'not measured'
_exptl_crystal_description plates
_exptl_crystal_F_000 3904
_exptl_crystal_size_max 0.18
_exptl_crystal_size_mid 0.05
_exptl_crystal_size_min 0.02
_refine_diff_density_max 1.529
_refine_diff_density_min -1.564
_refine_diff_density_rms 0.198
_refine_ls_abs_structure_details 'Flack H D (1983), Acta Cryst. A39, 876-881'
_refine_ls_abs_structure_Flack 0.515(9)
_refine_ls_extinction_method none
_refine_ls_goodness_of_fit_ref 1.322
_refine_ls_hydrogen_treatment constr
_refine_ls_matrix_type fullcycle
_refine_ls_number_parameters 986
_refine_ls_number_reflns 12786
_refine_ls_number_restraints 529
_refine_ls_restrained_S_all 1.306
_refine_ls_R_factor_all 0.0959
_refine_ls_R_factor_gt 0.0761
_refine_ls_shift/su_max 0.030
_refine_ls_shift/su_mean 0.003
_refine_ls_structure_factor_coef Fsqd
_refine_ls_weighting_details 'calc w=1/[\s^2^(Fo^2^)+(0.0453P)^2^+4.6978P] where P=(Fo^2^+2Fc^2^)/3'
_refine_ls_weighting_scheme calc
_refine_ls_wR_factor_gt 0.1271
_refine_ls_wR_factor_ref 0.1333
_reflns_number_gt 10564
_reflns_number_total 12786
_reflns_threshold_expression >2sigma(I)
_cod_data_source_file nchem.1001-s2.cif
_cod_data_source_block shelxl
_cod_depositor_comments
;
The following automatic conversions were performed:

'_symmetry_cell_setting' value 'Orthorhombic' changed to
'orthorhombic' according to
/home/saulius/struct/CIF-dictionaries/cif_core.dic dictionary named
'cif_core.dic' version 2.4.1 from 2010-06-29.

Automatic conversion script
Id: cif_fix_values 1891 2012-01-12 08:04:46Z andrius 
;
_cod_original_sg_symbol_H-M Pna21
_cod_database_code 1507928

loop_
_symmetry_equiv_pos_as_xyz
'x, y, z'
'-x, -y, z+1/2'
'-x+1/2, y+1/2, z+1/2'
'x+1/2, -y+1/2, z'

loop_
_atom_site_label
_atom_site_type_symbol
_atom_site_fract_x
_atom_site_fract_y
_atom_site_fract_z
_atom_site_U_iso_or_equiv
_atom_site_adp_type
_atom_site_occupancy
_atom_site_symmetry_multiplicity
_atom_site_calc_flag
_atom_site_refinement_flags
Ir1 Ir 0.53684(3) 0.87536(4) 0.63488(4) 0.02120(14) Uani 1 1 d .
Ir2 Ir 0.78260(3) 0.88357(4) 0.36268(4) 0.01983(14) Uani 1 1 d .
Fe1 Fe 0.30747(10) 1.01570(17) 0.65176(7) 0.0231(5) Uani 1 1 d .
Fe2 Fe 0.55524(10) 1.02834(17) 0.34369(7) 0.0234(5) Uani 1 1 d .
Cl1 Cl 0.4322(2) 0.8732(3) 0.48045(10) 0.0371(9) Uani 1 1 d .
P1 P 0.49166(18) 1.0619(3) 0.62507(9) 0.0236(9) Uani 1 1 d .
P2 P 0.43044(17) 0.7906(3) 0.66466(9) 0.0214(8) Uani 1 1 d .
O1 O 0.5750(4) 0.7006(7) 0.6408(2) 0.022(2) Uani 1 1 d .
O2 O 0.5896(5) 0.5278(8) 0.6123(2) 0.028(2) Uani 1 1 d .
O3 O 0.3905(6) 0.6283(9) 0.4735(3) 0.050(3) Uani 1 1 d .
O4 O 0.4820(5) 0.5068(9) 0.4839(2) 0.036(2) Uani 1 1 d .
N1 N 0.4465(7) 0.6002(12) 0.4895(3) 0.034(3) Uani 1 1 d .
C1A C 0.6213(6) 0.8972(10) 0.6837(3) 0.014(3) Uani 1 1 d GU
H1AA H 0.6413 0.8202 0.6796 0.016 Uiso 1 1 d G
H1AB H 0.6143 0.9258 0.7086 0.016 Uiso 1 1 d G
C2A C 0.6453(6) 0.9602(11) 0.6501(3) 0.022(3) Uani 1 1 d U
H2AA H 0.6553 1.0417 0.6520 0.027 Uiso 1 1 calc R
C3A C 0.6541(8) 0.9051(13) 0.6154(4) 0.031(3) Uani 1 1 d GU
H3AA H 0.6640 0.8240 0.6105 0.037 Uiso 1 1 d G
H3AB H 0.6509 0.9598 0.5952 0.037 Uiso 1 1 d G
C1 C 0.5100(7) 0.8084(11) 0.5834(3) 0.024(3) Uani 1 1 d U
C2 C 0.4804(7) 0.8650(11) 0.5501(3) 0.022(3) Uani 1 1 d U
H2 H 0.4723 0.9471 0.5497 0.027 Uiso 1 1 calc R
C3 C 0.4643(7) 0.7972(13) 0.5192(4) 0.031(3) Uani 1 1 d U
C4 C 0.4762(7) 0.6754(12) 0.5190(4) 0.027(3) Uani 1 1 d U
C5 C 0.5123(7) 0.6212(12) 0.5485(3) 0.028(3) Uani 1 1 d U
H5 H 0.5250 0.5405 0.5478 0.034 Uiso 1 1 calc R
C6 C 0.5295(6) 0.6940(11) 0.5805(3) 0.015(3) Uani 1 1 d U
C7 C 0.5691(6) 0.6308(11) 0.6124(3) 0.018(3) Uani 1 1 d U
C8 C 0.3907(7) 1.0854(10) 0.6213(3) 0.018(3) Uani 1 1 d U
C9 C 0.3506(6) 1.1746(10) 0.6400(3) 0.017(3) Uani 1 1 d U
H9 H 0.3709 1.2277 0.6578 0.021 Uiso 1 1 calc R
C10 C 0.2721(7) 1.1714(12) 0.6274(3) 0.029(3) Uani 1 1 d U
H10 H 0.2330 1.2231 0.6347 0.035 Uiso 1 1 calc R
C11 C 0.2662(7) 1.0766(12) 0.6024(3) 0.027(3) Uani 1 1 d U
H11 H 0.2213 1.0508 0.5907 0.033 Uiso 1 1 calc R
C12 C 0.3392(6) 1.0256(10) 0.5976(3) 0.012(3) Uani 1 1 d U
H12 H 0.3511 0.9627 0.5813 0.015 Uiso 1 1 calc R
C13 C 0.3482(7) 0.8719(11) 0.6765(3) 0.024(3) Uani 1 1 d U
C14 C 0.3453(7) 0.9688(11) 0.7028(3) 0.027(3) Uani 1 1 d U
H14 H 0.3870 0.9999 0.7160 0.032 Uiso 1 1 calc R
C15 C 0.2688(6) 1.0101(11) 0.7056(3) 0.022(3) Uani 1 1 d U
H15 H 0.2518 1.0749 0.7199 0.026 Uiso 1 1 calc R
C16 C 0.2232(8) 0.9351(12) 0.6828(4) 0.034(4) Uani 1 1 d U
H16 H 0.1705 0.9412 0.6794 0.040 Uiso 1 1 calc R
C17 C 0.2714(6) 0.8491(11) 0.6660(3) 0.024(3) Uani 1 1 d U
H17 H 0.2552 0.7869 0.6504 0.028 Uiso 1 1 calc R
C18 C 0.5184(7) 1.1682(11) 0.6628(3) 0.023(3) Uani 1 1 d U
C19 C 0.5177(7) 1.1321(11) 0.6983(3) 0.024(3) Uani 1 1 d U
H19 H 0.5055 1.0536 0.7046 0.028 Uiso 1 1 calc R
C20 C 0.5354(7) 1.2139(12) 0.7254(4) 0.028(3) Uani 1 1 d U
H20 H 0.5339 1.1893 0.7507 0.034 Uiso 1 1 calc R
C21 C 0.5545(6) 1.3253(11) 0.7185(3) 0.020(3) Uani 1 1 d U
H21 H 0.5674 1.3770 0.7382 0.024 Uiso 1 1 calc R
C22 C 0.5551(8) 1.3633(13) 0.6817(4) 0.035(4) Uani 1 1 d U
H22 H 0.5685 1.4412 0.6753 0.042 Uiso 1 1 calc R
C23 C 0.5349(7) 1.2814(12) 0.6546(4) 0.033(3) Uani 1 1 d U
H23 H 0.5327 1.3058 0.6293 0.040 Uiso 1 1 calc R
C24 C 0.5232(6) 1.1432(10) 0.5830(3) 0.017(3) Uani 1 1 d U
C25 C 0.4734(6) 1.1940(10) 0.5596(3) 0.014(3) Uani 1 1 d U
H25 H 0.4213 1.1794 0.5628 0.017 Uiso 1 1 calc R
C26 C 0.4974(7) 1.2675(12) 0.5310(4) 0.029(3) Uani 1 1 d U
H26 H 0.4620 1.3047 0.5151 0.034 Uiso 1 1 calc R
C27 C 0.5760(7) 1.2860(13) 0.5260(4) 0.037(4) Uani 1 1 d U
H27 H 0.5932 1.3361 0.5066 0.044 Uiso 1 1 calc R
C28 C 0.6263(8) 1.2324(12) 0.5487(4) 0.037(4) Uani 1 1 d U
H28 H 0.6785 1.2440 0.5446 0.044 Uiso 1 1 calc R
C29 C 0.6027(7) 1.1602(11) 0.5781(3) 0.027(3) Uani 1 1 d U
H29 H 0.6379 1.1238 0.5942 0.033 Uiso 1 1 calc R
C30 C 0.4467(7) 0.7157(11) 0.7098(3) 0.021(3) Uani 1 1 d U
C31 C 0.3860(8) 0.6837(12) 0.7308(4) 0.034(4) Uani 1 1 d U
H31 H 0.3368 0.6988 0.7217 0.041 Uiso 1 1 calc R
C32 C 0.3951(8) 0.6298(12) 0.7649(4) 0.039(4) Uani 1 1 d U
H32 H 0.3525 0.6095 0.7794 0.046 Uiso 1 1 calc R
C33 C 0.4678(7) 0.6049(12) 0.7782(4) 0.028(3) Uani 1 1 d U
H33 H 0.4742 0.5670 0.8016 0.034 Uiso 1 1 calc R
C34 C 0.5278(8) 0.6346(12) 0.7579(4) 0.034(4) Uani 1 1 d U
H34 H 0.5768 0.6183 0.7670 0.041 Uiso 1 1 calc R
C35 C 0.5188(7) 0.6891(11) 0.7236(3) 0.021(3) Uani 1 1 d U
H35 H 0.5618 0.7087 0.7092 0.026 Uiso 1 1 calc R
C36 C 0.3915(7) 0.6701(11) 0.6363(4) 0.027(3) Uani 1 1 d U
C37 C 0.3528(6) 0.6935(11) 0.6044(3) 0.022(3) Uani 1 1 d U
H37 H 0.3418 0.7730 0.5988 0.027 Uiso 1 1 calc R
C38 C 0.3287(7) 0.6091(11) 0.5799(4) 0.029(3) Uani 1 1 d U
H38 H 0.3003 0.6290 0.5584 0.035 Uiso 1 1 calc R
C39 C 0.3476(7) 0.4931(12) 0.5878(4) 0.033(4) Uani 1 1 d U
H39 H 0.3309 0.4327 0.5716 0.039 Uiso 1 1 calc R
C40 C 0.3892(7) 0.4651(13) 0.6179(4) 0.032(3) Uani 1 1 d U
H40 H 0.4037 0.3865 0.6227 0.038 Uiso 1 1 calc R
C41 C 0.4105(7) 0.5572(12) 0.6421(4) 0.036(4) Uani 1 1 d U
H41 H 0.4395 0.5385 0.6635 0.044 Uiso 1 1 calc R
Cl2 Cl 0.65664(18) 0.8896(3) 0.51274(9) 0.0338(9) Uani 1 1 d .
P3 P 0.73832(18) 1.0702(3) 0.37215(9) 0.0225(8) Uani 1 1 d .
P4 P 0.67801(17) 0.8004(3) 0.33122(9) 0.0182(8) Uani 1 1 d .
O1B O 0.8206(4) 0.7125(7) 0.3572(2) 0.0194(19) Uani 1 1 d .
O2B O 0.8373(4) 0.5412(7) 0.3887(2) 0.025(2) Uani 1 1 d .
O3B O 0.7237(5) 0.6768(9) 0.5445(3) 0.041(3) Uani 1 1 d .
O4B O 0.6948(6) 0.5242(10) 0.5126(3) 0.046(3) Uani 1 1 d .
N1B N 0.7134(6) 0.6281(11) 0.5151(3) 0.028(3) Uani 1 1 d .
C1C C 0.9007(7) 0.9132(12) 0.3826(3) 0.025(3) Uani 1 1 d GU
H1CA H 0.9116 0.8310 0.3836 0.030 Uiso 1 1 d G
H1CB H 0.9049 0.9601 0.4047 0.030 Uiso 1 1 d G
C2C C 0.8897(6) 0.9708(11) 0.3471(3) 0.018(3) Uani 1 1 d U
H2CA H 0.8961 1.0531 0.3451 0.022 Uiso 1 1 calc R
C3C C 0.8698(7) 0.9049(11) 0.3156(3) 0.023(3) Uani 1 1 d GU
H3CA H 0.8817 0.8235 0.3129 0.028 Uiso 1 1 d G
H3CB H 0.8482 0.9475 0.2952 0.028 Uiso 1 1 d G
C1B C 0.7515(6) 0.8199(11) 0.4148(3) 0.021(3) Uani 1 1 d U
C2B C 0.7196(6) 0.8718(10) 0.4448(3) 0.017(3) Uani 1 1 d U
H2B H 0.7061 0.9522 0.4432 0.021 Uiso 1 1 calc R
C3B C 0.7057(6) 0.8121(10) 0.4778(3) 0.015(3) Uani 1 1 d U
C4B C 0.7226(7) 0.6972(11) 0.4804(3) 0.023(3) Uani 1 1 d U
C5B C 0.7562(7) 0.6402(12) 0.4509(3) 0.023(3) Uani 1 1 d U
H5B H 0.7693 0.5599 0.4530 0.028 Uiso 1 1 calc R
C6B C 0.7705(7) 0.7000(11) 0.4189(3) 0.024(3) Uani 1 1 d U
C7B C 0.8118(7) 0.6443(13) 0.3885(4) 0.027(3) Uani 1 1 d U
C8B C 0.6384(7) 1.0961(11) 0.3751(3) 0.027(3) Uani 1 1 d U
C9B C 0.5981(7) 1.1893(11) 0.3557(3) 0.024(3) Uani 1 1 d U
H9B H 0.6196 1.2440 0.3388 0.029 Uiso 1 1 calc R
C10B C 0.5208(7) 1.1842(11) 0.3664(4) 0.027(3) Uani 1 1 d U
H10B H 0.4819 1.2337 0.3576 0.033 Uiso 1 1 calc R
C11B C 0.5129(8) 1.0919(12) 0.3926(4) 0.033(4) Uani 1 1 d U
H11B H 0.4671 1.0683 0.4038 0.040 Uiso 1 1 calc R
C12B C 0.5828(7) 1.0410(12) 0.3993(4) 0.030(3) Uani 1 1 d U
H12B H 0.5925 0.9803 0.4167 0.036 Uiso 1 1 calc R
C13B C 0.5949(7) 0.8828(11) 0.3176(4) 0.027(3) Uani 1 1 d U
C14B C 0.5166(6) 0.8665(11) 0.3288(3) 0.021(3) Uani 1 1 d U
H14B H 0.4994 0.8057 0.3447 0.026 Uiso 1 1 calc R
C15B C 0.4717(7) 0.9503(11) 0.3135(3) 0.027(3) Uani 1 1 d U
H15B H 0.4195 0.9597 0.3178 0.033 Uiso 1 1 calc R
C16B C 0.5166(7) 1.0203(12) 0.2903(4) 0.031(3) Uani 1 1 d U
H16B H 0.4987 1.0822 0.2750 0.038 Uiso 1 1 calc R
C17B C 0.5940(7) 0.9841(11) 0.2931(3) 0.025(3) Uani 1 1 d U
H17B H 0.6360 1.0195 0.2813 0.030 Uiso 1 1 calc R
C18B C 0.7722(7) 1.1484(12) 0.4135(4) 0.028(3) Uani 1 1 d U
C19B C 0.7238(8) 1.2072(13) 0.4377(4) 0.040(4) Uani 1 1 d U
H19B H 0.6713 1.1979 0.4345 0.048 Uiso 1 1 calc R
C20B C 0.7498(8) 1.2788(12) 0.4661(4) 0.035(4) Uani 1 1 d U
H20B H 0.7152 1.3189 0.4817 0.042 Uiso 1 1 calc R
C21B C 0.8260(8) 1.2916(13) 0.4717(4) 0.041(4) Uani 1 1 d U
H21B H 0.8447 1.3351 0.4922 0.050 Uiso 1 1 calc R
C22B C 0.8755(8) 1.2383(12) 0.4460(4) 0.037(4) Uani 1 1 d U
H22B H 0.9280 1.2509 0.4482 0.044 Uiso 1 1 calc R
C23B C 0.8495(8) 1.1704(12) 0.4185(4) 0.033(4) Uani 1 1 d U
H23B H 0.8842 1.1357 0.4017 0.040 Uiso 1 1 calc R
C24B C 0.7652(6) 1.1756(11) 0.3369(3) 0.017(3) Uani 1 1 d U
C25B C 0.7819(6) 1.2932(11) 0.3439(4) 0.025(3) Uani 1 1 d U
H25B H 0.7819 1.3198 0.3690 0.030 Uiso 1 1 calc R
C26B C 0.7984(7) 1.3715(12) 0.3162(4) 0.031(4) Uani 1 1 d U
H26B H 0.8090 1.4505 0.3226 0.037 Uiso 1 1 calc R
C27B C 0.8001(7) 1.3387(12) 0.2788(3) 0.025(3) Uani 1 1 d U
H27B H 0.8126 1.3939 0.2600 0.030 Uiso 1 1 calc R
C28B C 0.7827(7) 1.2199(12) 0.2693(4) 0.030(3) Uani 1 1 d U
H28B H 0.7830 1.1933 0.2443 0.036 Uiso 1 1 calc R
C29B C 0.7653(7) 1.1458(12) 0.2988(4) 0.028(3) Uani 1 1 d U
H29B H 0.7523 1.0676 0.2927 0.033 Uiso 1 1 calc R
C30B C 0.6380(6) 0.6828(10) 0.3602(3) 0.019(3) Uani 1 1 d U
C31B C 0.5982(7) 0.7161(12) 0.3924(3) 0.025(3) Uani 1 1 d U
H31B H 0.5866 0.7959 0.3970 0.030 Uiso 1 1 calc R
C32B C 0.5761(7) 0.6278(11) 0.4176(3) 0.024(3) Uani 1 1 d U
H32B H 0.5481 0.6495 0.4391 0.029 Uiso 1 1 calc R
C33B C 0.5936(7) 0.5104(12) 0.4123(4) 0.028(3) Uani 1 1 d U
H33B H 0.5793 0.4527 0.4300 0.034 Uiso 1 1 calc R
C34B C 0.6325(7) 0.4807(13) 0.3806(4) 0.034(4) Uani 1 1 d U
H34B H 0.6438 0.4005 0.3765 0.040 Uiso 1 1 calc R
C35B C 0.6566(6) 0.5634(11) 0.3536(3) 0.022(3) Uani 1 1 d U
H35B H 0.6839 0.5401 0.3321 0.026 Uiso 1 1 calc R
C36B C 0.6962(7) 0.7280(12) 0.2869(3) 0.024(3) Uani 1 1 d U
C37B C 0.6354(7) 0.7013(11) 0.2628(3) 0.030(3) Uani 1 1 d U
H37B H 0.5862 0.7239 0.2699 0.036 Uiso 1 1 calc R
C38B C 0.6453(8) 0.6437(11) 0.2293(4) 0.031(3) Uani 1 1 d U
H38B H 0.6032 0.6258 0.2141 0.038 Uiso 1 1 calc R
C39B C 0.7160(7) 0.6123(12) 0.2180(4) 0.034(4) Uani 1 1 d U
H39B H 0.7232 0.5726 0.1950 0.041 Uiso 1 1 calc R
C40B C 0.7754(7) 0.6387(11) 0.2401(4) 0.029(3) Uani 1 1 d U
H40B H 0.8245 0.6191 0.2318 0.035 Uiso 1 1 calc R
C41B C 0.7665(7) 0.6946(12) 0.2750(4) 0.030(3) Uani 1 1 d U
H41B H 0.8091 0.7091 0.2903 0.036 Uiso 1 1 calc R

loop_
_atom_site_aniso_label
_atom_site_aniso_U_11
_atom_site_aniso_U_22
_atom_site_aniso_U_33
_atom_site_aniso_U_23
_atom_site_aniso_U_13
_atom_site_aniso_U_12
Ir1 0.0122(3) 0.0269(3) 0.0246(3) 0.0001(3) -0.0016(2) 0.0004(2)
Ir2 0.0113(3) 0.0254(3) 0.0228(3) 0.0007(3) 0.0009(2) -0.0004(2)
Fe1 0.0141(10) 0.0250(12) 0.0301(11) 0.0004(9) -0.0007(8) 0.0010(9)
Fe2 0.0147(10) 0.0273(13) 0.0281(11) -0.0005(9) -0.0007(8) 0.0025(9)
Cl1 0.037(2) 0.046(3) 0.029(2) 0.0025(18) -0.0097(16) 0.0021(19)
P1 0.0148(18) 0.031(2) 0.025(2) -0.0010(15) 0.0011(14) -0.0052(17)
P2 0.0111(17) 0.024(2) 0.029(2) 0.0013(16) 0.0010(14) -0.0021(17)
O1 0.018(5) 0.021(5) 0.028(5) -0.005(4) 0.001(4) 0.011(4)
O2 0.027(5) 0.027(6) 0.030(5) 0.002(4) 0.000(4) -0.003(5)
O3 0.039(7) 0.062(8) 0.049(7) -0.005(6) -0.024(5) -0.007(6)
O4 0.029(6) 0.042(7) 0.036(6) -0.004(5) 0.000(4) 0.002(5)
N1 0.018(7) 0.056(10) 0.027(7) 0.000(6) -0.005(5) -0.006(7)
C1A 0.013(4) 0.016(5) 0.012(4) -0.002(4) -0.007(4) 0.003(4)
C2A 0.018(5) 0.023(5) 0.025(5) 0.006(4) -0.007(4) -0.002(4)
C3A 0.025(5) 0.031(5) 0.037(5) -0.007(4) 0.001(4) -0.006(4)
C1 0.019(5) 0.027(5) 0.027(5) 0.006(4) 0.005(4) -0.003(4)
C2 0.020(5) 0.021(5) 0.026(5) 0.004(4) -0.002(4) 0.001(4)
C3 0.026(5) 0.038(5) 0.029(5) 0.002(4) -0.001(4) 0.002(4)
C4 0.024(5) 0.029(5) 0.028(5) -0.006(4) 0.000(4) -0.005(4)
C5 0.026(5) 0.031(5) 0.028(5) 0.007(4) 0.002(4) 0.003(4)
C6 0.008(4) 0.023(5) 0.013(4) 0.005(4) -0.002(4) 0.002(4)
C7 0.010(4) 0.021(5) 0.023(5) -0.003(4) -0.004(4) 0.000(4)
C8 0.019(5) 0.016(5) 0.019(4) 0.003(4) -0.001(4) 0.003(4)
C9 0.015(4) 0.015(5) 0.022(5) -0.001(4) -0.004(4) 0.001(4)
C10 0.025(5) 0.032(5) 0.031(5) -0.002(4) -0.001(4) 0.001(4)
C11 0.023(5) 0.030(5) 0.030(5) -0.001(4) -0.002(4) -0.005(4)
C12 0.009(4) 0.014(5) 0.014(4) -0.002(4) -0.007(4) 0.001(4)
C13 0.023(5) 0.024(5) 0.024(5) 0.002(4) -0.001(4) 0.001(4)
C14 0.022(5) 0.030(5) 0.028(5) -0.001(4) 0.004(4) -0.004(4)
C15 0.021(5) 0.023(5) 0.021(5) 0.001(4) 0.002(4) -0.002(4)
C16 0.029(5) 0.036(5) 0.035(5) 0.004(4) -0.001(4) 0.002(4)
C17 0.019(5) 0.026(5) 0.027(5) 0.002(4) -0.001(4) -0.001(4)
C18 0.026(5) 0.021(5) 0.022(5) 0.007(4) 0.003(4) 0.002(4)
C19 0.023(5) 0.025(5) 0.023(5) -0.002(4) -0.003(4) -0.005(4)
C20 0.025(5) 0.031(5) 0.029(5) -0.004(4) -0.001(4) 0.002(4)
C21 0.016(5) 0.023(5) 0.021(5) -0.004(4) -0.003(4) -0.001(4)
C22 0.031(5) 0.034(5) 0.040(5) -0.004(4) 0.000(4) -0.001(4)
C23 0.033(5) 0.032(5) 0.033(5) 0.002(4) -0.005(4) -0.001(4)
C24 0.015(5) 0.021(5) 0.016(4) -0.003(4) 0.003(4) -0.004(4)
C25 0.013(4) 0.014(5) 0.016(4) 0.005(4) -0.002(4) -0.002(4)
C26 0.024(5) 0.031(5) 0.031(5) 0.004(4) -0.005(4) 0.000(4)
C27 0.038(5) 0.040(5) 0.032(5) 0.002(4) 0.004(4) -0.001(4)
C28 0.031(5) 0.043(5) 0.037(5) 0.001(4) 0.003(4) 0.000(4)
C29 0.023(5) 0.031(5) 0.028(5) 0.004(4) 0.000(4) 0.005(4)
C30 0.019(5) 0.022(5) 0.022(5) 0.003(4) 0.002(4) 0.003(4)
C31 0.034(5) 0.037(5) 0.033(5) 0.007(4) -0.002(4) 0.002(4)
C32 0.036(5) 0.042(6) 0.037(5) 0.004(4) 0.005(4) 0.003(4)
C33 0.028(5) 0.032(5) 0.025(5) 0.002(4) 0.000(4) 0.007(4)
C34 0.031(5) 0.037(5) 0.035(5) 0.005(4) -0.004(4) -0.001(4)
C35 0.018(5) 0.024(5) 0.023(5) 0.004(4) -0.002(4) 0.000(4)
C36 0.024(5) 0.029(5) 0.027(5) 0.000(4) 0.000(4) -0.004(4)
C37 0.019(5) 0.024(5) 0.023(5) -0.005(4) 0.005(4) 0.000(4)
C38 0.025(5) 0.033(5) 0.029(5) -0.004(4) -0.002(4) -0.005(4)
C39 0.026(5) 0.035(5) 0.037(5) -0.006(4) 0.001(4) -0.002(4)
C40 0.028(5) 0.031(5) 0.035(5) 0.001(4) 0.000(4) -0.001(4)
C41 0.037(5) 0.032(5) 0.040(5) 0.000(4) -0.001(4) 0.000(4)
Cl2 0.0279(19) 0.050(3) 0.0232(17) -0.0029(16) 0.0048(15) 0.0048(18)
P3 0.0140(18) 0.028(2) 0.025(2) 0.0024(15) -0.0003(14) -0.0030(16)
P4 0.0071(16) 0.024(2) 0.0237(18) -0.0028(15) -0.0042(13) -0.0010(16)
O1B 0.014(4) 0.032(5) 0.012(5) 0.001(4) 0.002(3) -0.008(4)
O2B 0.021(5) 0.021(6) 0.035(5) -0.001(4) -0.006(4) 0.001(4)
O3B 0.054(7) 0.054(7) 0.016(5) 0.003(5) 0.001(5) -0.012(6)
O4B 0.070(8) 0.037(7) 0.030(6) 0.006(5) 0.016(5) -0.007(6)
N1B 0.023(7) 0.032(8) 0.029(7) 0.006(6) -0.001(5) -0.003(6)
C1C 0.015(5) 0.031(5) 0.028(5) 0.000(4) -0.001(4) -0.009(4)
C2C 0.013(4) 0.017(5) 0.024(4) -0.005(4) 0.006(4) 0.001(4)
C3C 0.021(5) 0.027(5) 0.022(5) 0.003(4) 0.009(4) 0.001(4)
C1B 0.015(4) 0.024(5) 0.025(5) -0.008(4) -0.008(4) -0.004(4)
C2B 0.010(4) 0.021(5) 0.020(4) 0.000(4) -0.003(4) 0.000(4)
C3B 0.010(4) 0.021(5) 0.015(4) -0.006(4) 0.003(4) -0.002(4)
C4B 0.018(5) 0.027(5) 0.025(5) -0.001(4) 0.001(4) -0.002(4)
C5B 0.020(5) 0.025(5) 0.024(5) 0.002(4) -0.003(4) -0.001(4)
C6B 0.020(5) 0.028(5) 0.023(5) -0.005(4) -0.002(4) 0.001(4)
C7B 0.019(5) 0.035(5) 0.027(5) -0.005(4) -0.008(4) -0.006(4)
C8B 0.027(5) 0.026(5) 0.028(5) -0.010(4) 0.006(4) 0.007(4)
C9B 0.023(5) 0.024(5) 0.026(5) -0.001(4) 0.006(4) -0.001(4)
C10B 0.025(5) 0.028(5) 0.028(5) 0.001(4) 0.002(4) 0.003(4)
C11B 0.029(5) 0.034(5) 0.037(5) -0.004(4) 0.004(4) -0.001(4)
C12B 0.028(5) 0.029(5) 0.034(5) -0.001(4) 0.006(4) 0.002(4)
C13B 0.026(5) 0.027(5) 0.028(5) 0.001(4) -0.001(4) -0.003(4)
C14B 0.016(4) 0.021(5) 0.027(5) -0.006(4) 0.001(4) -0.002(4)
C15B 0.023(5) 0.030(5) 0.030(5) 0.001(4) -0.004(4) 0.005(4)
C16B 0.029(5) 0.032(5) 0.033(5) 0.002(4) -0.006(4) 0.000(4)
C17B 0.024(5) 0.026(5) 0.024(5) 0.005(4) -0.002(4) 0.005(4)
C18B 0.029(5) 0.027(5) 0.027(5) 0.000(4) -0.004(4) 0.000(4)
C19B 0.039(5) 0.042(6) 0.039(5) 0.003(4) 0.002(4) -0.004(4)
C20B 0.035(5) 0.034(5) 0.035(5) -0.007(4) 0.007(4) -0.002(4)
C21B 0.044(5) 0.042(6) 0.038(5) -0.003(4) -0.001(4) 0.000(4)
C22B 0.034(5) 0.039(5) 0.037(5) 0.005(4) 0.000(4) -0.003(4)
C23B 0.033(5) 0.037(5) 0.030(5) 0.002(4) 0.002(4) -0.001(4)
C24B 0.013(4) 0.019(5) 0.018(4) 0.002(4) 0.001(4) 0.000(4)
C25B 0.023(5) 0.032(5) 0.020(4) 0.002(4) 0.003(4) 0.000(4)
C26B 0.025(5) 0.032(5) 0.036(5) 0.005(4) 0.000(4) -0.003(4)
C27B 0.022(5) 0.026(5) 0.026(5) 0.004(4) 0.007(4) 0.000(4)
C28B 0.028(5) 0.032(5) 0.030(5) 0.005(4) 0.001(4) -0.001(4)
C29B 0.026(5) 0.024(5) 0.032(5) 0.006(4) -0.006(4) -0.002(4)
C30B 0.020(4) 0.014(5) 0.023(4) 0.003(4) 0.002(4) -0.002(4)
C31B 0.024(5) 0.024(5) 0.027(5) 0.002(4) -0.006(4) -0.003(4)
C32B 0.020(5) 0.028(5) 0.025(5) -0.001(4) 0.003(4) -0.002(4)
C33B 0.026(5) 0.027(5) 0.033(5) -0.002(4) 0.002(4) 0.000(4)
C34B 0.030(5) 0.035(5) 0.036(5) 0.002(4) -0.003(4) 0.003(4)
C35B 0.017(5) 0.020(5) 0.028(5) 0.001(4) -0.001(4) -0.003(4)
C36B 0.021(5) 0.025(5) 0.026(5) 0.000(4) -0.002(4) 0.001(4)
C37B 0.027(5) 0.035(5) 0.028(5) -0.006(4) -0.002(4) 0.003(4)
C38B 0.029(5) 0.036(5) 0.029(5) -0.003(4) -0.005(4) 0.006(4)
C39B 0.036(5) 0.034(6) 0.032(5) -0.003(4) 0.004(4) 0.000(4)
C40B 0.025(5) 0.030(5) 0.032(5) -0.004(4) 0.003(4) 0.004(4)
C41B 0.026(5) 0.032(5) 0.032(5) -0.002(4) 0.000(4) -0.002(4)

loop_
_atom_type_symbol
_atom_type_description
_atom_type_scat_dispersion_real
_atom_type_scat_dispersion_imag
_atom_type_scat_source
C C 0.0033 0.0016 'International Tables Vol C Tables 4.2.6.8 and 6.1.1.4'
H H 0.0000 0.0000 'International Tables Vol C Tables 4.2.6.8 and 6.1.1.4'
N N 0.0061 0.0033 'International Tables Vol C Tables 4.2.6.8 and 6.1.1.4'
P P 0.1023 0.0942 'International Tables Vol C Tables 4.2.6.8 and 6.1.1.4'
Fe Fe 0.3463 0.8444 'International Tables Vol C Tables 4.2.6.8 and 6.1.1.4'
Ir Ir -1.4442 7.9887 'International Tables Vol C Tables 4.2.6.8 and 6.1.1.4'
Cl Cl 0.1484 0.1585 'International Tables Vol C Tables 4.2.6.8 and 6.1.1.4'
O O 0.0106 0.0060 'International Tables Vol C Tables 4.2.6.8 and 6.1.1.4'

loop_
_geom_angle_atom_site_label_1
_geom_angle_atom_site_label_2
_geom_angle_atom_site_label_3
_geom_angle
C1 Ir1 O1 79.3(4)
C1 Ir1 C3A 89.6(5)
O1 Ir1 C3A 82.7(4)
C1 Ir1 C2A 125.7(5)
O1 Ir1 C2A 96.1(4)
C3A Ir1 C2A 36.7(4)
C1 Ir1 P1 97.2(4)
O1 Ir1 P1 176.4(2)
C3A Ir1 P1 98.0(4)
C2A Ir1 P1 86.5(3)
C1 Ir1 C1A 150.2(5)
O1 Ir1 C1A 79.5(4)
C3A Ir1 C1A 67.1(4)
C2A Ir1 C1A 37.5(4)
P1 Ir1 C1A 104.0(3)
C1 Ir1 P2 93.8(3)
O1 Ir1 P2 80.1(2)
C3A Ir1 P2 161.5(4)
C2A Ir1 P2 139.2(3)
P1 Ir1 P2 99.57(12)
C1A Ir1 P2 102.8(3)
O1B Ir2 C1B 81.0(4)
O1B Ir2 C2C 96.8(4)
C1B Ir2 C2C 127.7(4)
O1B Ir2 C1C 82.3(4)
C1B Ir2 C1C 90.9(4)
C2C Ir2 C1C 37.7(4)
O1B Ir2 P3 176.7(2)
C1B Ir2 P3 95.7(4)
C2C Ir2 P3 85.2(3)
C1C Ir2 P3 97.7(4)
O1B Ir2 C3C 79.1(4)
C1B Ir2 C3C 150.9(5)
C2C Ir2 C3C 36.0(4)
C1C Ir2 C3C 65.6(5)
P3 Ir2 C3C 104.0(3)
O1B Ir2 P4 80.5(2)
C1B Ir2 P4 94.5(3)
C2C Ir2 P4 137.1(3)
C1C Ir2 P4 161.0(4)
P3 Ir2 P4 99.88(11)
C3C Ir2 P4 102.9(3)
C13 Fe1 C8 107.4(5)
C13 Fe1 C9 133.8(5)
C8 Fe1 C9 41.2(4)
C13 Fe1 C14 42.4(5)
C8 Fe1 C14 110.6(5)
C9 Fe1 C14 107.5(5)
C13 Fe1 C12 111.7(5)
C8 Fe1 C12 41.4(4)
C9 Fe1 C12 69.1(5)
C14 Fe1 C12 142.1(5)
C13 Fe1 C11 142.7(5)
C8 Fe1 C11 70.1(5)
C9 Fe1 C11 69.5(5)
C14 Fe1 C11 174.9(5)
C12 Fe1 C11 41.4(4)
C13 Fe1 C15 71.3(5)
C8 Fe1 C15 140.6(5)
C9 Fe1 C15 110.6(5)
C14 Fe1 C15 41.6(5)
C12 Fe1 C15 176.3(4)
C11 Fe1 C15 134.9(5)
C13 Fe1 C17 41.4(5)
C8 Fe1 C17 136.7(5)
C9 Fe1 C17 175.3(5)
C14 Fe1 C17 68.7(5)
C12 Fe1 C17 112.0(5)
C11 Fe1 C17 114.6(5)
C15 Fe1 C17 68.6(5)
C13 Fe1 C10 175.8(5)
C8 Fe1 C10 69.9(5)
C9 Fe1 C10 42.1(4)
C14 Fe1 C10 135.0(5)
C12 Fe1 C10 68.5(5)
C11 Fe1 C10 40.0(5)
C15 Fe1 C10 108.7(5)
C17 Fe1 C10 142.6(5)
C13 Fe1 C16 70.2(5)
C8 Fe1 C16 177.1(5)
C9 Fe1 C16 141.7(5)
C14 Fe1 C16 68.9(5)
C12 Fe1 C16 137.5(5)
C11 Fe1 C16 110.8(5)
C15 Fe1 C16 40.6(5)
C17 Fe1 C16 40.4(5)
C10 Fe1 C16 112.6(5)
C17B Fe2 C8B 110.4(5)
C17B Fe2 C13B 42.1(5)
C8B Fe2 C13B 108.4(5)
C17B Fe2 C9B 106.8(5)
C8B Fe2 C9B 42.3(5)
C13B Fe2 C9B 134.8(5)
C17B Fe2 C16B 41.8(5)
C8B Fe2 C16B 142.3(5)
C13B Fe2 C16B 69.4(5)
C9B Fe2 C16B 111.5(5)
C17B Fe2 C11B 173.4(5)
C8B Fe2 C11B 69.8(5)
C13B Fe2 C11B 144.5(5)
C9B Fe2 C11B 68.7(5)
C16B Fe2 C11B 134.3(5)
C17B Fe2 C14B 69.7(5)
C8B Fe2 C14B 137.8(5)
C13B Fe2 C14B 42.1(5)
C9B Fe2 C14B 176.4(5)
C16B Fe2 C14B 66.5(5)
C11B Fe2 C14B 114.9(5)
C17B Fe2 C15B 70.3(5)
C8B Fe2 C15B 176.5(5)
C13B Fe2 C15B 69.7(5)
C9B Fe2 C15B 141.1(5)
C16B Fe2 C15B 40.3(5)
C11B Fe2 C15B 109.9(5)
C14B Fe2 C15B 39.0(5)
C17B Fe2 C10B 132.9(5)
C8B Fe2 C10B 70.4(5)
C13B Fe2 C10B 174.6(5)
C9B Fe2 C10B 41.0(4)
C16B Fe2 C10B 108.2(5)
C11B Fe2 C10B 40.6(5)
C14B Fe2 C10B 142.0(5)
C15B Fe2 C10B 111.8(5)
C17B Fe2 C12B 144.2(5)
C8B Fe2 C12B 42.0(5)
C13B Fe2 C12B 114.9(5)
C9B Fe2 C12B 69.0(5)
C16B Fe2 C12B 173.9(5)
C11B Fe2 C12B 39.8(5)
C14B Fe2 C12B 113.3(5)
C15B Fe2 C12B 135.8(5)
C10B Fe2 C12B 68.0(5)
C8 P1 C24 99.5(5)
C8 P1 C18 102.0(6)
C24 P1 C18 100.7(6)
C8 P1 Ir1 119.5(4)
C24 P1 Ir1 118.7(4)
C18 P1 Ir1 113.5(4)
C13 P2 C36 102.2(6)
C13 P2 C30 99.2(6)
C36 P2 C30 101.3(6)
C13 P2 Ir1 123.3(4)
C36 P2 Ir1 110.8(4)
C30 P2 Ir1 117.0(4)
C7 O1 Ir1 118.4(8)
O3 N1 O4 124.9(12)
O3 N1 C4 119.5(13)
O4 N1 C4 115.5(11)
C2A C1A Ir1 67.9(6)
C2A C1A H1AA 102.6
Ir1 C1A H1AA 91.7
C2A C1A H1AB 129.4
Ir1 C1A H1AB 130.8
H1AA C1A H1AB 120.0
C3A C2A C1A 122.7(12)
C3A C2A Ir1 71.6(8)
C1A C2A Ir1 74.6(7)
C3A C2A H2AA 118.7
C1A C2A H2AA 118.7
Ir1 C2A H2AA 127.3
C2A C3A Ir1 71.7(8)
C2A C3A H3AA 128.1
Ir1 C3A H3AA 94.7
C2A C3A H3AB 111.9
Ir1 C3A H3AB 106.4
H3AA C3A H3AB 120.0
C6 C1 C2 117.3(11)
C6 C1 Ir1 111.5(9)
C2 C1 Ir1 131.0(9)
C3 C2 C1 119.0(12)
C3 C2 H2 120.5
C1 C2 H2 120.5
C2 C3 C4 121.6(12)
C2 C3 Cl1 115.6(11)
C4 C3 Cl1 122.8(10)
C5 C4 C3 120.6(12)
C5 C4 N1 117.3(12)
C3 C4 N1 121.8(12)
C4 C5 C6 116.6(12)
C4 C5 H5 121.7
C6 C5 H5 121.7
C1 C6 C5 123.9(11)
C1 C6 C7 121.1(11)
C5 C6 C7 114.9(11)
O2 C7 O1 124.6(11)
O2 C7 C6 125.8(11)
O1 C7 C6 109.6(10)
C9 C8 C12 107.7(10)
C9 C8 P1 124.7(9)
C12 C8 P1 127.5(9)
C9 C8 Fe1 69.8(7)
C12 C8 Fe1 70.1(7)
P1 C8 Fe1 129.1(6)
C8 C9 C10 108.4(10)
C8 C9 Fe1 69.1(7)
C10 C9 Fe1 71.3(7)
C8 C9 H9 125.8
C10 C9 H9 125.8
Fe1 C9 H9 125.5
C11 C10 C9 106.6(11)
C11 C10 Fe1 68.4(8)
C9 C10 Fe1 66.6(7)
C11 C10 H10 126.7
C9 C10 H10 126.7
Fe1 C10 H10 129.7
C10 C11 C12 108.8(11)
C10 C11 Fe1 71.6(8)
C12 C11 Fe1 68.9(7)
C10 C11 H11 125.6
C12 C11 H11 125.6
Fe1 C11 H11 125.5
C8 C12 C11 108.4(10)
C8 C12 Fe1 68.5(6)
C11 C12 Fe1 69.7(7)
C8 C12 H12 125.8
C11 C12 H12 125.8
Fe1 C12 H12 127.6
C17 C13 C14 105.8(11)
C17 C13 P2 128.5(10)
C14 C13 P2 125.4(10)
C17 C13 Fe1 71.8(7)
C14 C13 Fe1 69.6(7)
P2 C13 Fe1 128.2(7)
C15 C14 C13 109.0(11)
C15 C14 Fe1 70.3(7)
C13 C14 Fe1 68.1(7)
C15 C14 H14 125.5
C13 C14 H14 125.5
Fe1 C14 H14 127.8
C16 C15 C14 107.4(11)
C16 C15 Fe1 70.9(7)
C14 C15 Fe1 68.2(7)
C16 C15 H15 126.3
C14 C15 H15 126.3
Fe1 C15 H15 126.2
C17 C16 C15 108.0(11)
C17 C16 Fe1 69.3(7)
C15 C16 Fe1 68.5(7)
C17 C16 H16 126.0
C15 C16 H16 126.0
Fe1 C16 H16 127.7
C16 C17 C13 109.5(11)
C16 C17 Fe1 70.2(8)
C13 C17 Fe1 66.7(7)
C16 C17 H17 125.2
C13 C17 H17 125.2
Fe1 C17 H17 129.5
C19 C18 C23 120.2(13)
C19 C18 P1 118.9(10)
C23 C18 P1 120.8(10)
C18 C19 C20 117.3(13)
C18 C19 H19 121.4
C20 C19 H19 121.4
C21 C20 C19 124.5(13)
C21 C20 H20 117.7
C19 C20 H20 117.7
C20 C21 C22 118.4(12)
C20 C21 H21 120.8
C22 C21 H21 120.8
C21 C22 C23 116.8(13)
C21 C22 H22 121.6
C23 C22 H22 121.6
C18 C23 C22 122.8(13)
C18 C23 H23 118.6
C22 C23 H23 118.6
C25 C24 C29 120.8(11)
C25 C24 P1 121.2(9)
C29 C24 P1 117.7(9)
C24 C25 C26 120.9(11)
C24 C25 H25 119.6
C26 C25 H25 119.6
C25 C26 C27 119.0(12)
C25 C26 H26 120.5
C27 C26 H26 120.5
C28 C27 C26 120.3(13)
C28 C27 H27 119.9
C26 C27 H27 119.9
C27 C28 C29 121.2(13)
C27 C28 H28 119.4
C29 C28 H28 119.4
C28 C29 C24 117.8(12)
C28 C29 H29 121.1
C24 C29 H29 121.1
C31 C30 C35 118.1(11)
C31 C30 P2 118.7(9)
C35 C30 P2 123.2(9)
C30 C31 C32 120.9(13)
C30 C31 H31 119.6
C32 C31 H31 119.6
C31 C32 C33 120.0(13)
C31 C32 H32 120.0
C33 C32 H32 120.0
C34 C33 C32 119.9(13)
C34 C33 H33 120.1
C32 C33 H33 120.1
C33 C34 C35 120.4(13)
C33 C34 H34 119.8
C35 C34 H34 119.8
C34 C35 C30 120.8(12)
C34 C35 H35 119.6
C30 C35 H35 119.6
C41 C36 C37 116.4(12)
C41 C36 P2 122.2(10)
C37 C36 P2 120.4(10)
C36 C37 C38 123.9(13)
C36 C37 H37 118.1
C38 C37 H37 118.1
C37 C38 C39 117.5(12)
C37 C38 H38 121.2
C39 C38 H38 121.2
C40 C39 C38 121.2(13)
C40 C39 H39 119.4
C38 C39 H39 119.4
C39 C40 C41 117.5(14)
C39 C40 H40 121.2
C41 C40 H40 121.2
C36 C41 C40 123.3(13)
C36 C41 H41 118.4
C40 C41 H41 118.4
C8B P3 C24B 101.1(6)
C8B P3 C18B 101.4(6)
C24B P3 C18B 98.9(6)
C8B P3 Ir2 119.9(4)
C24B P3 Ir2 115.0(4)
C18B P3 Ir2 117.3(4)
C36B P4 C13B 98.3(6)
C36B P4 C30B 103.3(6)
C13B P4 C30B 102.4(6)
C36B P4 Ir2 117.1(4)
C13B P4 Ir2 124.0(4)
C30B P4 Ir2 109.1(4)
C7B O1B Ir2 114.7(7)
O3B N1B O4B 123.2(11)
O3B N1B C4B 118.2(12)
O4B N1B C4B 118.6(11)
C2C C1C Ir2 70.3(7)
C2C C1C H1CA 120.3
Ir2 C1C H1CA 93.0
C2C C1C H1CB 119.0
Ir2 C1C H1CB 114.8
H1CA C1C H1CB 120.0
C3C C2C C1C 119.9(11)
C3C C2C Ir2 75.2(7)
C1C C2C Ir2 72.0(7)
C3C C2C H2CA 120.0
C1C C2C H2CA 120.0
Ir2 C2C H2CA 124.4
C2C C3C Ir2 68.8(7)
C2C C3C H3CA 123.2
Ir2 C3C H3CA 97.0
C2C C3C H3CB 116.4
Ir2 C3C H3CB 110.1
H3CA C3C H3CB 120.0
C2B C1B C6B 116.1(12)
C2B C1B Ir2 132.3(10)
C6B C1B Ir2 111.6(8)
C1B C2B C3B 122.5(12)
C1B C2B H2B 118.8
C3B C2B H2B 118.8
C4B C3B C2B 119.9(11)
C4B C3B Cl2 123.2(9)
C2B C3B Cl2 116.5(9)
C3B C4B C5B 120.2(12)
C3B C4B N1B 123.5(11)
C5B C4B N1B 116.1(12)
C6B C5B C4B 119.5(12)
C6B C5B H5B 120.3
C4B C5B H5B 120.3
C5B C6B C1B 121.8(12)
C5B C6B C7B 120.4(12)
C1B C6B C7B 117.5(12)
O2B C7B O1B 119.5(12)
O2B C7B C6B 125.6(12)
O1B C7B C6B 114.9(12)
C12B C8B C9B 105.2(11)
C12B C8B P3 129.3(10)
C9B C8B P3 125.1(10)
C12B C8B Fe2 70.5(7)
C9B C8B Fe2 69.6(7)
P3 C8B Fe2 128.9(6)
C10B C9B C8B 108.4(11)
C10B C9B Fe2 70.1(7)
C8B C9B Fe2 68.1(7)
C10B C9B H9B 125.8
C8B C9B H9B 125.8
Fe2 C9B H9B 127.6
C11B C10B C9B 107.6(11)
C11B C10B Fe2 69.4(8)
C9B C10B Fe2 69.0(7)
C11B C10B H10B 126.2
C9B C10B H10B 126.2
Fe2 C10B H10B 127.1
C12B C11B C10B 109.6(12)
C12B C11B Fe2 70.7(8)
C10B C11B Fe2 70.1(8)
C12B C11B H11B 125.2
C10B C11B H11B 125.2
Fe2 C11B H11B 125.6
C11B C12B C8B 109.0(12)
C11B C12B Fe2 69.5(8)
C8B C12B Fe2 67.5(7)
C11B C12B H12B 125.5
C8B C12B H12B 125.5
Fe2 C12B H12B 129.1
C17B C13B C14B 104.9(11)
C17B C13B P4 125.7(10)
C14B C13B P4 129.4(10)
C17B C13B Fe2 67.9(7)
C14B C13B Fe2 69.2(7)
P4 C13B Fe2 125.5(7)
C15B C14B C13B 111.0(12)
C15B C14B Fe2 70.6(8)
C13B C14B Fe2 68.7(7)
C15B C14B H14B 124.5
C13B C14B H14B 124.5
Fe2 C14B H14B 127.9
C14B C15B C16B 107.7(12)
C14B C15B Fe2 70.4(7)
C16B C15B Fe2 69.6(7)
C14B C15B H15B 126.1
C16B C15B H15B 126.1
Fe2 C15B H15B 125.4
C15B C16B C17B 109.9(12)
C15B C16B Fe2 70.2(8)
C17B C16B Fe2 68.0(7)
C15B C16B H16B 125.1
C17B C16B H16B 125.1
Fe2 C16B H16B 128.5
C16B C17B C13B 106.3(11)
C16B C17B Fe2 70.2(7)
C13B C17B Fe2 70.0(7)
C16B C17B H17B 126.8
C13B C17B H17B 126.8
Fe2 C17B H17B 124.6
C19B C18B C23B 116.1(13)
C19B C18B P3 122.2(10)
C23B C18B P3 120.6(10)
C20B C19B C18B 122.3(13)
C20B C19B H19B 118.8
C18B C19B H19B 118.9
C21B C20B C19B 119.8(14)
C21B C20B H20B 120.1
C19B C20B H20B 120.1
C20B C21B C22B 118.3(14)
C20B C21B H21B 120.9
C22B C21B H21B 120.9
C23B C22B C21B 120.9(14)
C23B C22B H22B 119.6
C21B C22B H22B 119.5
C22B C23B C18B 122.3(14)
C22B C23B H23B 118.8
C18B C23B H23B 118.8
C25B C24B C29B 114.0(11)
C25B C24B P3 124.7(9)
C29B C24B P3 121.2(10)
C26B C25B C24B 122.9(12)
C26B C25B H25B 118.6
C24B C25B H25B 118.6
C25B C26B C27B 121.9(13)
C25B C26B H26B 119.1
C27B C26B H26B 119.1
C26B C27B C28B 118.6(12)
C26B C27B H27B 120.7
C28B C27B H27B 120.7
C29B C28B C27B 116.4(13)
C29B C28B H28B 121.8
C27B C28B H28B 121.8
C28B C29B C24B 126.3(13)
C28B C29B H29B 116.9
C24B C29B H29B 116.9
C31B C30B C35B 120.9(11)
C31B C30B P4 117.5(9)
C35B C30B P4 120.9(9)
C30B C31B C32B 118.3(12)
C30B C31B H31B 120.8
C32B C31B H31B 120.8
C33B C32B C31B 122.6(12)
C33B C32B H32B 118.7
C31B C32B H32B 118.7
C34B C33B C32B 117.6(13)
C34B C33B H33B 121.2
C32B C33B H33B 121.2
C33B C34B C35B 123.6(13)
C33B C34B H34B 118.2
C35B C34B H34B 118.2
C34B C35B C30B 116.9(11)
C34B C35B H35B 121.5
C30B C35B H35B 121.5
C41B C36B C37B 116.4(12)
C41B C36B P4 123.9(10)
C37B C36B P4 119.6(9)
C38B C37B C36B 122.4(12)
C38B C37B H37B 118.8
C36B C37B H37B 118.8
C39B C38B C37B 119.9(13)
C39B C38B H38B 120.0
C37B C38B H38B 120.0
C40B C39B C38B 119.1(13)
C40B C39B H39B 120.4
C38B C39B H39B 120.4
C39B C40B C41B 122.0(12)
C39B C40B H40B 119.0
C41B C40B H40B 119.0
C36B C41B C40B 120.1(12)
C36B C41B H41B 120.0
C40B C41B H41B 120.0

loop_
_geom_bond_atom_site_label_1
_geom_bond_atom_site_label_2
_geom_bond_distance
Ir1 C1 2.056(13)
Ir1 O1 2.120(8)
Ir1 C3A 2.229(14)
Ir1 C2A 2.231(12)
Ir1 P1 2.306(4)
Ir1 C1A 2.322(11)
Ir1 P2 2.382(3)
Ir2 O1B 2.078(8)
Ir2 C1B 2.080(12)
Ir2 C2C 2.226(11)
Ir2 C1C 2.249(13)
Ir2 P3 2.299(4)
Ir2 C3C 2.307(12)
Ir2 P4 2.377(3)
Fe1 C13 2.004(12)
Fe1 C8 2.007(12)
Fe1 C9 2.016(11)
Fe1 C14 2.025(13)
Fe1 C12 2.028(11)
Fe1 C11 2.039(13)
Fe1 C15 2.053(12)
Fe1 C17 2.073(13)
Fe1 C10 2.080(14)
Fe1 C16 2.084(14)
Fe2 C17B 2.007(12)
Fe2 C8B 2.017(13)
Fe2 C13B 2.035(13)
Fe2 C9B 2.037(12)
Fe2 C16B 2.038(13)
Fe2 C11B 2.043(14)
Fe2 C14B 2.043(12)
Fe2 C15B 2.045(13)
Fe2 C10B 2.052(13)
Fe2 C12B 2.059(14)
Cl1 C3 1.735(13)
P1 C8 1.825(12)
P1 C24 1.859(12)
P1 C18 1.880(13)
P2 C13 1.787(13)
P2 C36 1.847(13)
P2 C30 1.855(12)
O1 C7 1.296(13)
O2 C7 1.232(13)
O3 N1 1.195(13)
O4 N1 1.257(14)
N1 C4 1.465(16)
C1A C2A 1.466(16)
C1A H1AA 0.9601
C1A H1AB 0.9600
C2A C3A 1.404(16)
C2A H2AA 0.9500
C3A H3AA 0.9600
C3A H3AB 0.9599
C1 C6 1.356(16)
C1 C2 1.455(16)
C2 C3 1.384(17)
C2 H2 0.9500
C3 C4 1.408(18)
C4 C5 1.384(17)
C5 C6 1.450(16)
C5 H5 0.9500
C6 C7 1.526(15)
C8 C9 1.414(16)
C8 C12 1.427(15)
C9 C10 1.472(15)
C9 H9 0.9500
C10 C11 1.409(18)
C10 H10 0.9500
C11 C12 1.437(16)
C11 H11 0.9500
C12 H12 0.9500
C13 C17 1.444(16)
C13 C14 1.456(16)
C14 C15 1.447(16)
C14 H14 0.9500
C15 C16 1.436(17)
C15 H15 0.9500
C16 C17 1.437(18)
C16 H16 0.9500
C17 H17 0.9500
C18 C19 1.337(16)
C18 C23 1.359(17)
C19 C20 1.386(16)
C19 H19 0.9500
C20 C21 1.341(17)
C20 H20 0.9500
C21 C22 1.390(18)
C21 H21 0.9500
C22 C23 1.397(18)
C22 H22 0.9500
C23 H23 0.9500
C24 C25 1.352(15)
C24 C29 1.440(16)
C25 C26 1.393(16)
C25 H25 0.9500
C26 C27 1.429(18)
C26 H26 0.9500
C27 C28 1.358(17)
C27 H27 0.9500
C28 C29 1.403(17)
C28 H28 0.9500
C29 H29 0.9500
C30 C31 1.368(16)
C30 C35 1.410(15)
C31 C32 1.380(18)
C31 H31 0.9500
C32 C33 1.410(18)
C32 H32 0.9500
C33 C34 1.338(17)
C33 H33 0.9500
C34 C35 1.388(17)
C34 H34 0.9500
C35 H35 0.9500
C36 C41 1.349(18)
C36 C37 1.362(16)
C37 C38 1.374(16)
C37 H37 0.9500
C38 C39 1.396(17)
C38 H38 0.9500
C39 C40 1.349(17)
C39 H39 0.9500
C40 C41 1.415(18)
C40 H40 0.9500
C41 H41 0.9500
Cl2 C3B 1.767(11)
P3 C8B 1.808(13)
P3 C24B 1.812(12)
P3 C18B 1.836(13)
P4 C36B 1.820(13)
P4 C13B 1.822(13)
P4 C30B 1.843(12)
O1B C7B 1.374(15)
O2B C7B 1.263(15)
O3B N1B 1.205(13)
O4B N1B 1.236(13)
N1B C4B 1.484(16)
C1C C2C 1.448(16)
C1C H1CA 0.9601
C1C H1CB 0.9600
C2C C3C 1.403(15)
C2C H2CA 0.9500
C3C H3CA 0.9601
C3C H3CB 0.9599
C1B C2B 1.355(16)
C1B C6B 1.419(17)
C2B C3B 1.389(16)
C2B H2B 0.9500
C3B C4B 1.349(16)
C4B C5B 1.379(17)
C5B C6B 1.362(16)
C5B H5B 0.9500
C6B C7B 1.461(17)
C8B C12B 1.460(17)
C8B C9B 1.461(17)
C9B C10B 1.431(16)
C9B H9B 0.9500
C10B C11B 1.420(18)
C10B H10B 0.9500
C11B C12B 1.395(17)
C11B H11B 0.9500
C12B H12B 0.9500
C13B C17B 1.453(16)
C13B C14B 1.465(17)
C14B C15B 1.364(16)
C14B H14B 0.9500
C15B C16B 1.405(17)
C15B H15B 0.9500
C16B C17B 1.444(17)
C16B H16B 0.9500
C17B H17B 0.9500
C18B C19B 1.394(18)
C18B C23B 1.411(17)
C19B C20B 1.386(18)
C19B H19B 0.9500
C20B C21B 1.382(18)
C20B H20B 0.9500
C21B C22B 1.414(18)
C21B H21B 0.9500
C22B C23B 1.338(17)
C22B H22B 0.9500
C23B H23B 0.9500
C24B C25B 1.398(16)
C24B C29B 1.407(16)
C25B C26B 1.370(17)
C25B H25B 0.9500
C26B C27B 1.392(17)
C26B H26B 0.9500
C27B C28B 1.433(17)
C27B H27B 0.9500
C28B C29B 1.389(17)
C28B H28B 0.9500
C29B H29B 0.9500
C30B C31B 1.406(16)
C30B C35B 1.424(17)
C31B C32B 1.412(16)
C31B H31B 0.9500
C32B C33B 1.390(16)
C32B H32B 0.9500
C33B C34B 1.376(17)
C33B H33B 0.9500
C34B C35B 1.419(16)
C34B H34B 0.9500
C35B H35B 0.9500
C36B C41B 1.378(16)
C36B C37B 1.421(16)
C37B C38B 1.381(17)
C37B H37B 0.9500
C38B C39B 1.372(17)
C38B H38B 0.9500
C39B C40B 1.357(17)
C39B H39B 0.9500
C40B C41B 1.417(17)
C40B H40B 0.9500
C41B H41B 0.9500

loop_
_geom_torsion_atom_site_label_1
_geom_torsion_atom_site_label_2
_geom_torsion_atom_site_label_3
_geom_torsion_atom_site_label_4
_geom_torsion
C1 Ir1 P1 C8 69.5(6)
C3A Ir1 P1 C8 160.1(5)
C2A Ir1 P1 C8 -165.0(5)
C1A Ir1 P1 C8 -131.5(5)
P2 Ir1 P1 C8 -25.7(5)
C1 Ir1 P1 C24 -52.2(5)
C3A Ir1 P1 C24 38.5(6)
C2A Ir1 P1 C24 73.4(5)
C1A Ir1 P1 C24 106.8(5)
P2 Ir1 P1 C24 -147.3(4)
C1 Ir1 P1 C18 -170.1(5)
C3A Ir1 P1 C18 -79.5(6)
C2A Ir1 P1 C18 -44.6(5)
C1A Ir1 P1 C18 -11.2(5)
P2 Ir1 P1 C18 94.7(4)
C1 Ir1 P2 C13 -102.5(6)
O1 Ir1 P2 C13 179.1(5)
C3A Ir1 P2 C13 157.2(12)
C2A Ir1 P2 C13 91.2(7)
P1 Ir1 P2 C13 -4.5(5)
C1A Ir1 P2 C13 102.4(6)
C1 Ir1 P2 C36 18.8(6)
O1 Ir1 P2 C36 -59.6(5)
C3A Ir1 P2 C36 -81.6(12)
C2A Ir1 P2 C36 -147.6(7)
P1 Ir1 P2 C36 116.7(5)
C1A Ir1 P2 C36 -136.4(5)
C1 Ir1 P2 C30 134.2(6)
O1 Ir1 P2 C30 55.8(5)
C3A Ir1 P2 C30 33.8(12)
C2A Ir1 P2 C30 -32.1(7)
P1 Ir1 P2 C30 -127.8(5)
C1A Ir1 P2 C30 -21.0(5)
C1 Ir1 O1 C7 2.0(8)
C3A Ir1 O1 C7 -89.0(9)
C2A Ir1 O1 C7 -123.3(8)
C1A Ir1 O1 C7 -157.0(9)
P2 Ir1 O1 C7 97.8(8)
C1 Ir1 C1A C2A 69.7(11)
O1 Ir1 C1A C2A 114.8(7)
C3A Ir1 C1A C2A 28.3(7)
P1 Ir1 C1A C2A -64.5(7)
P2 Ir1 C1A C2A -168.0(6)
Ir1 C1A C2A C3A -55.6(11)
C1 Ir1 C2A C3A -12.0(10)
O1 Ir1 C2A C3A 69.1(8)
P1 Ir1 C2A C3A -108.4(8)
C1A Ir1 C2A C3A 133.0(11)
P2 Ir1 C2A C3A 151.1(7)
C1 Ir1 C2A C1A -145.0(7)
O1 Ir1 C2A C1A -63.9(7)
C3A Ir1 C2A C1A -133.0(11)
P1 Ir1 C2A C1A 118.6(7)
P2 Ir1 C2A C1A 18.1(9)
C1A C2A C3A Ir1 57.0(11)
C1 Ir1 C3A C2A 170.2(8)
O1 Ir1 C3A C2A -110.5(8)
P1 Ir1 C3A C2A 73.0(7)
C1A Ir1 C3A C2A -28.9(7)
P2 Ir1 C3A C2A -88.7(13)
O1 Ir1 C1 C6 0.2(8)
C3A Ir1 C1 C6 82.9(9)
C2A Ir1 C1 C6 90.1(10)
P1 Ir1 C1 C6 -179.1(8)
C1A Ir1 C1 C6 45.4(14)
P2 Ir1 C1 C6 -78.9(8)
O1 Ir1 C1 C2 -174.2(12)
C3A Ir1 C1 C2 -91.5(12)
C2A Ir1 C1 C2 -84.3(12)
P1 Ir1 C1 C2 6.5(11)
C1A Ir1 C1 C2 -129.0(11)
P2 Ir1 C1 C2 106.7(11)
C6 C1 C2 C3 8.6(17)
Ir1 C1 C2 C3 -177.3(9)
C1 C2 C3 C4 -0.5(19)
C1 C2 C3 Cl1 -178.0(9)
C2 C3 C4 C5 -7(2)
Cl1 C3 C4 C5 170.3(10)
C2 C3 C4 N1 168.2(12)
Cl1 C3 C4 N1 -14.5(18)
O3 N1 C4 C5 147.0(13)
O4 N1 C4 C5 -30.7(16)
O3 N1 C4 C3 -28.4(19)
O4 N1 C4 C3 154.0(12)
C3 C4 C5 C6 6.0(19)
N1 C4 C5 C6 -169.4(11)
C2 C1 C6 C5 -9.8(18)
Ir1 C1 C6 C5 175.0(9)
C2 C1 C6 C7 173.1(10)
Ir1 C1 C6 C7 -2.2(14)
C4 C5 C6 C1 2.6(18)
C4 C5 C6 C7 179.9(11)
Ir1 O1 C7 O2 179.6(9)
Ir1 O1 C7 C6 -3.3(12)
C1 C6 C7 O2 -179.2(12)
C5 C6 C7 O2 3.3(17)
C1 C6 C7 O1 3.7(15)
C5 C6 C7 O1 -173.7(10)
C24 P1 C8 C9 -96.0(11)
C18 P1 C8 C9 7.2(12)
Ir1 P1 C8 C9 133.2(9)
C24 P1 C8 C12 78.9(11)
C18 P1 C8 C12 -178.0(10)
Ir1 P1 C8 C12 -51.9(12)
C24 P1 C8 Fe1 172.8(8)
C18 P1 C8 Fe1 -84.0(9)
Ir1 P1 C8 Fe1 42.1(9)
C13 Fe1 C8 C9 -138.1(7)
C14 Fe1 C8 C9 -93.3(7)
C12 Fe1 C8 C9 118.6(9)
C11 Fe1 C8 C9 81.3(7)
C15 Fe1 C8 C9 -56.7(10)
C17 Fe1 C8 C9 -173.7(7)
C10 Fe1 C8 C9 38.6(7)
C13 Fe1 C8 C12 103.3(7)
C9 Fe1 C8 C12 -118.6(9)
C14 Fe1 C8 C12 148.1(7)
C11 Fe1 C8 C12 -37.3(7)
C15 Fe1 C8 C12 -175.2(7)
C17 Fe1 C8 C12 67.7(9)
C10 Fe1 C8 C12 -80.0(7)
C13 Fe1 C8 P1 -19.3(10)
C9 Fe1 C8 P1 118.8(11)
C14 Fe1 C8 P1 25.5(10)
C12 Fe1 C8 P1 -122.6(11)
C11 Fe1 C8 P1 -159.9(10)
C15 Fe1 C8 P1 62.1(12)
C17 Fe1 C8 P1 -54.9(11)
C10 Fe1 C8 P1 157.4(10)
C12 C8 C9 C10 -0.6(13)
P1 C8 C9 C10 175.1(9)
Fe1 C8 C9 C10 -60.7(8)
C12 C8 C9 Fe1 60.1(8)
P1 C8 C9 Fe1 -124.2(9)
C13 Fe1 C9 C8 62.0(9)
C14 Fe1 C9 C8 101.5(7)
C12 Fe1 C9 C8 -38.5(6)
C11 Fe1 C9 C8 -82.8(7)
C15 Fe1 C9 C8 145.5(7)
C10 Fe1 C9 C8 -119.2(10)
C16 Fe1 C9 C8 179.3(8)
C13 Fe1 C9 C10 -178.8(7)
C8 Fe1 C9 C10 119.2(10)
C14 Fe1 C9 C10 -139.3(7)
C12 Fe1 C9 C10 80.7(7)
C11 Fe1 C9 C10 36.3(7)
C15 Fe1 C9 C10 -95.4(7)
C16 Fe1 C9 C10 -61.6(10)
C8 C9 C10 C11 2.4(14)
Fe1 C9 C10 C11 -56.9(9)
C8 C9 C10 Fe1 59.3(8)
C8 Fe1 C10 C11 82.6(8)
C9 Fe1 C10 C11 120.3(10)
C14 Fe1 C10 C11 -178.0(8)
C12 Fe1 C10 C11 38.2(7)
C15 Fe1 C10 C11 -139.2(7)
C17 Fe1 C10 C11 -60.3(11)
C16 Fe1 C10 C11 -95.9(8)
C8 Fe1 C10 C9 -37.7(7)
C14 Fe1 C10 C9 61.6(9)
C12 Fe1 C10 C9 -82.2(7)
C11 Fe1 C10 C9 -120.3(10)
C15 Fe1 C10 C9 100.4(7)
C17 Fe1 C10 C9 179.3(8)
C16 Fe1 C10 C9 143.8(7)
C9 C10 C11 C12 -3.3(14)
Fe1 C10 C11 C12 -59.1(8)
C9 C10 C11 Fe1 55.8(8)
C13 Fe1 C11 C10 -174.9(8)
C8 Fe1 C11 C10 -82.1(8)
C9 Fe1 C11 C10 -38.1(7)
C12 Fe1 C11 C10 -119.5(10)
C15 Fe1 C11 C10 60.9(10)
C17 Fe1 C11 C10 144.6(7)
C16 Fe1 C11 C10 100.8(8)
C13 Fe1 C11 C12 -55.4(11)
C8 Fe1 C11 C12 37.4(7)
C9 Fe1 C11 C12 81.4(7)
C15 Fe1 C11 C12 -179.6(7)
C17 Fe1 C11 C12 -95.9(8)
C10 Fe1 C11 C12 119.5(10)
C16 Fe1 C11 C12 -139.7(7)
C9 C8 C12 C11 -1.5(13)
P1 C8 C12 C11 -177.0(9)
Fe1 C8 C12 C11 58.4(8)
C9 C8 C12 Fe1 -59.9(8)
P1 C8 C12 Fe1 124.6(10)
C10 C11 C12 C8 3.0(14)
Fe1 C11 C12 C8 -57.7(8)
C10 C11 C12 Fe1 60.7(9)
C13 Fe1 C12 C8 -92.0(7)
C9 Fe1 C12 C8 38.2(7)
C14 Fe1 C12 C8 -53.6(11)
C11 Fe1 C12 C8 120.5(10)
C17 Fe1 C12 C8 -136.8(7)
C10 Fe1 C12 C8 83.5(7)
C16 Fe1 C12 C8 -176.0(8)
C13 Fe1 C12 C11 147.5(7)
C8 Fe1 C12 C11 -120.5(10)
C9 Fe1 C12 C11 -82.2(7)
C14 Fe1 C12 C11 -174.1(9)
C17 Fe1 C12 C11 102.7(8)
C10 Fe1 C12 C11 -37.0(7)
C16 Fe1 C12 C11 63.5(10)
C36 P2 C13 C17 -0.7(13)
C30 P2 C13 C17 -104.5(12)
Ir1 P2 C13 C17 124.4(10)
C36 P2 C13 C14 171.7(11)
C30 P2 C13 C14 67.9(11)
Ir1 P2 C13 C14 -63.2(12)
C36 P2 C13 Fe1 -97.5(9)
C30 P2 C13 Fe1 158.7(8)
Ir1 P2 C13 Fe1 27.6(10)
C8 Fe1 C13 C17 -142.9(7)
C9 Fe1 C13 C17 179.5(7)
C14 Fe1 C13 C17 115.4(10)
C12 Fe1 C13 C17 -99.1(7)
C11 Fe1 C13 C17 -63.2(11)
C15 Fe1 C13 C17 78.6(7)
C16 Fe1 C13 C17 35.4(7)
C8 Fe1 C13 C14 101.7(7)
C9 Fe1 C13 C14 64.2(9)
C12 Fe1 C13 C14 145.6(7)
C11 Fe1 C13 C14 -178.6(8)
C15 Fe1 C13 C14 -36.8(7)
C17 Fe1 C13 C14 -115.4(10)
C16 Fe1 C13 C14 -79.9(8)
C8 Fe1 C13 P2 -17.9(10)
C9 Fe1 C13 P2 -55.4(11)
C14 Fe1 C13 P2 -119.6(12)
C12 Fe1 C13 P2 26.0(10)
C11 Fe1 C13 P2 61.8(13)
C15 Fe1 C13 P2 -156.4(10)
C17 Fe1 C13 P2 125.1(12)
C16 Fe1 C13 P2 160.5(10)
C17 C13 C14 C15 -4.8(13)
P2 C13 C14 C15 -178.6(9)
Fe1 C13 C14 C15 58.4(8)
C17 C13 C14 Fe1 -63.2(8)
P2 C13 C14 Fe1 123.0(10)
C13 Fe1 C14 C15 -121.2(10)
C8 Fe1 C14 C15 145.2(7)
C9 Fe1 C14 C15 101.7(7)
C12 Fe1 C14 C15 179.9(8)
C17 Fe1 C14 C15 -81.3(8)
C10 Fe1 C14 C15 63.5(10)
C16 Fe1 C14 C15 -37.8(7)
C8 Fe1 C14 C13 -93.6(8)
C9 Fe1 C14 C13 -137.1(7)
C12 Fe1 C14 C13 -58.9(11)
C15 Fe1 C14 C13 121.2(10)
C17 Fe1 C14 C13 39.9(7)
C10 Fe1 C14 C13 -175.3(7)
C16 Fe1 C14 C13 83.4(8)
C13 C14 C15 C16 3.2(14)
Fe1 C14 C15 C16 60.3(9)
C13 C14 C15 Fe1 -57.1(8)
C13 Fe1 C15 C16 -81.2(8)
C8 Fe1 C15 C16 -176.0(8)
C9 Fe1 C15 C16 148.0(7)
C14 Fe1 C15 C16 -118.7(11)
C11 Fe1 C15 C16 66.8(10)
C17 Fe1 C15 C16 -37.0(7)
C10 Fe1 C15 C16 103.2(8)
C13 Fe1 C15 C14 37.5(7)
C8 Fe1 C15 C14 -57.3(11)
C9 Fe1 C15 C14 -93.3(8)
C11 Fe1 C15 C14 -174.5(8)
C17 Fe1 C15 C14 81.7(8)
C10 Fe1 C15 C14 -138.1(7)
C16 Fe1 C15 C14 118.7(11)
C14 C15 C16 C17 -0.4(14)
Fe1 C15 C16 C17 58.2(9)
C14 C15 C16 Fe1 -58.6(8)
C13 Fe1 C16 C17 -36.3(7)
C9 Fe1 C16 C17 -173.3(8)
C14 Fe1 C16 C17 -81.6(8)
C12 Fe1 C16 C17 64.6(10)
C11 Fe1 C16 C17 103.9(8)
C15 Fe1 C16 C17 -120.2(11)
C10 Fe1 C16 C17 147.0(7)
C13 Fe1 C16 C15 84.0(8)
C9 Fe1 C16 C15 -53.1(11)
C14 Fe1 C16 C15 38.6(7)
C12 Fe1 C16 C15 -175.1(7)
C11 Fe1 C16 C15 -135.9(8)
C17 Fe1 C16 C15 120.2(11)
C10 Fe1 C16 C15 -92.7(8)
C15 C16 C17 C13 -2.7(15)
Fe1 C16 C17 C13 55.1(9)
C15 C16 C17 Fe1 -57.7(9)
C14 C13 C17 C16 4.6(14)
P2 C13 C17 C16 178.2(10)
Fe1 C13 C17 C16 -57.1(9)
C14 C13 C17 Fe1 61.7(8)
P2 C13 C17 Fe1 -124.7(11)
C13 Fe1 C17 C16 122.7(11)
C8 Fe1 C17 C16 179.8(8)
C14 Fe1 C17 C16 82.0(8)
C12 Fe1 C17 C16 -138.9(7)
C11 Fe1 C17 C16 -93.8(8)
C15 Fe1 C17 C16 37.2(7)
C10 Fe1 C17 C16 -55.9(11)
C8 Fe1 C17 C13 57.0(10)
C14 Fe1 C17 C13 -40.8(7)
C12 Fe1 C17 C13 98.4(7)
C11 Fe1 C17 C13 143.5(7)
C15 Fe1 C17 C13 -85.6(7)
C10 Fe1 C17 C13 -178.6(8)
C16 Fe1 C17 C13 -122.7(11)
C8 P1 C18 C19 90.4(11)
C24 P1 C18 C19 -167.4(10)
Ir1 P1 C18 C19 -39.5(11)
C8 P1 C18 C23 -86.7(11)
C24 P1 C18 C23 15.5(12)
Ir1 P1 C18 C23 143.5(10)
C23 C18 C19 C20 -0.9(19)
P1 C18 C19 C20 -178.0(9)
C18 C19 C20 C21 -1(2)
C19 C20 C21 C22 2(2)
C20 C21 C22 C23 0.4(19)
C19 C18 C23 C22 3(2)
P1 C18 C23 C22 -180.0(10)
C21 C22 C23 C18 -3(2)
C8 P1 C24 C25 -2.3(11)
C18 P1 C24 C25 -106.6(10)
Ir1 P1 C24 C25 129.0(9)
C8 P1 C24 C29 171.7(10)
C18 P1 C24 C29 67.4(10)
Ir1 P1 C24 C29 -57.0(10)
C29 C24 C25 C26 -2.3(19)
P1 C24 C25 C26 171.5(10)
C24 C25 C26 C27 1.8(19)
C25 C26 C27 C28 0(2)
C26 C27 C28 C29 -2(2)
C27 C28 C29 C24 1(2)
C25 C24 C29 C28 1.0(18)
P1 C24 C29 C28 -173.0(10)
C13 P2 C30 C31 34.0(12)
C36 P2 C30 C31 -70.5(12)
Ir1 P2 C30 C31 169.0(9)
C13 P2 C30 C35 -146.5(11)
C36 P2 C30 C35 109.0(11)
Ir1 P2 C30 C35 -11.6(12)
C35 C30 C31 C32 2(2)
P2 C30 C31 C32 -178.7(11)
C30 C31 C32 C33 -1(2)
C31 C32 C33 C34 1(2)
C32 C33 C34 C35 -1(2)
C33 C34 C35 C30 1(2)
C31 C30 C35 C34 -1.6(19)
P2 C30 C35 C34 178.9(10)
C13 P2 C36 C41 -132.0(11)
C30 P2 C36 C41 -29.8(12)
Ir1 P2 C36 C41 95.1(11)
C13 P2 C36 C37 59.7(11)
C30 P2 C36 C37 161.8(10)
Ir1 P2 C36 C37 -73.3(10)
C41 C36 C37 C38 4.2(19)
P2 C36 C37 C38 173.2(10)
C36 C37 C38 C39 -2.3(19)
C37 C38 C39 C40 -1.2(19)
C38 C39 C40 C41 2.4(19)
C37 C36 C41 C40 -2.8(19)
P2 C36 C41 C40 -171.6(10)
C39 C40 C41 C36 0(2)
C1B Ir2 P3 C8B -69.1(6)
C2C Ir2 P3 C8B 163.5(6)
C1C Ir2 P3 C8B -160.8(6)
C3C Ir2 P3 C8B 132.5(6)
P4 Ir2 P3 C8B 26.5(5)
C1B Ir2 P3 C24B 170.0(5)
C2C Ir2 P3 C24B 42.6(5)
C1C Ir2 P3 C24B 78.3(5)
C3C Ir2 P3 C24B 11.6(5)
P4 Ir2 P3 C24B -94.4(4)
C1B Ir2 P3 C18B 54.4(6)
C2C Ir2 P3 C18B -73.0(6)
C1C Ir2 P3 C18B -37.3(6)
C3C Ir2 P3 C18B -104.0(6)
P4 Ir2 P3 C18B 150.0(5)
O1B Ir2 P4 C36B -55.9(5)
C1B Ir2 P4 C36B -135.9(6)
C2C Ir2 P4 C36B 33.9(7)
C1C Ir2 P4 C36B -29.9(12)
P3 Ir2 P4 C36B 127.5(5)
C3C Ir2 P4 C36B 20.6(6)
O1B Ir2 P4 C13B -178.6(6)
C1B Ir2 P4 C13B 101.3(6)
C2C Ir2 P4 C13B -88.9(7)
C1C Ir2 P4 C13B -152.7(11)
P3 Ir2 P4 C13B 4.7(5)
C3C Ir2 P4 C13B -102.2(6)
O1B Ir2 P4 C30B 61.0(5)
C1B Ir2 P4 C30B -19.1(5)
C2C Ir2 P4 C30B 150.7(6)
C1C Ir2 P4 C30B 87.0(11)
P3 Ir2 P4 C30B -115.7(4)
C3C Ir2 P4 C30B 137.4(5)
C1B Ir2 O1B C7B -2.9(8)
C2C Ir2 O1B C7B 124.2(8)
C1C Ir2 O1B C7B 89.3(8)
C3C Ir2 O1B C7B 155.8(8)
P4 Ir2 O1B C7B -99.0(7)
O1B Ir2 C1C C2C 111.6(7)
C1B Ir2 C1C C2C -167.7(7)
P3 Ir2 C1C C2C -71.7(7)
C3C Ir2 C1C C2C 30.1(7)
P4 Ir2 C1C C2C 85.7(12)
Ir2 C1C C2C C3C -60.2(10)
O1B Ir2 C2C C3C 60.9(8)
C1B Ir2 C2C C3C 144.6(8)
C1C Ir2 C2C C3C 129.0(11)
P3 Ir2 C2C C3C -121.8(7)
P4 Ir2 C2C C3C -22.5(10)
O1B Ir2 C2C C1C -68.1(7)
C1B Ir2 C2C C1C 15.7(9)
P3 Ir2 C2C C1C 109.2(7)
C3C Ir2 C2C C1C -129.0(11)
P4 Ir2 C2C C1C -151.4(6)
C1C C2C C3C Ir2 58.6(10)
O1B Ir2 C3C C2C -118.0(8)
C1B Ir2 C3C C2C -70.4(12)
C1C Ir2 C3C C2C -31.5(7)
P3 Ir2 C3C C2C 60.7(7)
P4 Ir2 C3C C2C 164.5(7)
O1B Ir2 C1B C2B 177.0(12)
C2C Ir2 C1B C2B 85.4(12)
C1C Ir2 C1B C2B 94.9(12)
P3 Ir2 C1B C2B -2.9(12)
C3C Ir2 C1B C2B 129.8(12)
P4 Ir2 C1B C2B -103.4(11)
O1B Ir2 C1B C6B -0.7(8)
C2C Ir2 C1B C6B -92.3(9)
C1C Ir2 C1B C6B -82.7(9)
P3 Ir2 C1B C6B 179.4(8)
C3C Ir2 C1B C6B -47.9(14)
P4 Ir2 C1B C6B 79.0(8)
C6B C1B C2B C3B -0.2(17)
Ir2 C1B C2B C3B -177.8(9)
C1B C2B C3B C4B -1.6(18)
C1B C2B C3B Cl2 -174.9(9)
C2B C3B C4B C5B 2.5(18)
Cl2 C3B C4B C5B 175.4(9)
C2B C3B C4B N1B 176.7(10)
Cl2 C3B C4B N1B -10.5(18)
O3B N1B C4B C3B -33.5(17)
O4B N1B C4B C3B 145.7(13)
O3B N1B C4B C5B 140.9(12)
O4B N1B C4B C5B -39.9(16)
C3B C4B C5B C6B -1.6(19)
N1B C4B C5B C6B -176.2(11)
C4B C5B C6B C1B -0.2(19)
C4B C5B C6B C7B 174.8(11)
C2B C1B C6B C5B 1.1(18)
Ir2 C1B C6B C5B 179.2(10)
C2B C1B C6B C7B -174.0(11)
Ir2 C1B C6B C7B 4.1(14)
Ir2 O1B C7B O2B -175.7(8)
Ir2 O1B C7B C6B 5.9(13)
C5B C6B C7B O2B 0(2)
C1B C6B C7B O2B 175.0(11)
C5B C6B C7B O1B 178.1(11)
C1B C6B C7B O1B -6.7(16)
C24B P3 C8B C12B -178.5(12)
C18B P3 C8B C12B -76.9(13)
Ir2 P3 C8B C12B 54.0(13)
C24B P3 C8B C9B -5.9(12)
C18B P3 C8B C9B 95.7(11)
Ir2 P3 C8B C9B -133.4(9)
C24B P3 C8B Fe2 85.3(9)
C18B P3 C8B Fe2 -173.1(9)
Ir2 P3 C8B Fe2 -42.3(10)
C17B Fe2 C8B C12B -151.8(7)
C13B Fe2 C8B C12B -107.1(8)
C9B Fe2 C8B C12B 115.4(10)
C16B Fe2 C8B C12B 173.2(9)
C11B Fe2 C8B C12B 35.3(7)
C14B Fe2 C8B C12B -69.9(10)
C10B Fe2 C8B C12B 78.5(8)
C17B Fe2 C8B C9B 92.8(7)
C13B Fe2 C8B C9B 137.6(7)
C16B Fe2 C8B C9B 57.8(11)
C11B Fe2 C8B C9B -80.1(7)
C14B Fe2 C8B C9B 174.7(7)
C10B Fe2 C8B C9B -36.8(7)
C12B Fe2 C8B C9B -115.4(10)
C17B Fe2 C8B P3 -26.4(11)
C13B Fe2 C8B P3 18.3(10)
C9B Fe2 C8B P3 -119.3(12)
C16B Fe2 C8B P3 -61.5(13)
C11B Fe2 C8B P3 160.6(11)
C14B Fe2 C8B P3 55.4(12)
C10B Fe2 C8B P3 -156.1(10)
C12B Fe2 C8B P3 125.4(13)
C12B C8B C9B C10B -3.4(14)
P3 C8B C9B C10B -177.4(9)
Fe2 C8B C9B C10B 58.6(9)
C12B C8B C9B Fe2 -62.0(8)
P3 C8B C9B Fe2 123.9(10)
C17B Fe2 C9B C10B 137.4(7)
C8B Fe2 C9B C10B -120.5(10)
C13B Fe2 C9B C10B 175.1(8)
C16B Fe2 C9B C10B 93.3(8)
C11B Fe2 C9B C10B -37.4(7)
C15B Fe2 C9B C10B 58.2(11)
C12B Fe2 C9B C10B -80.2(8)
C17B Fe2 C9B C8B -102.1(7)
C13B Fe2 C9B C8B -64.4(9)
C16B Fe2 C9B C8B -146.2(7)
C11B Fe2 C9B C8B 83.1(8)
C15B Fe2 C9B C8B 178.7(8)
C10B Fe2 C9B C8B 120.5(10)
C12B Fe2 C9B C8B 40.3(7)
C8B C9B C10B C11B 1.3(14)
Fe2 C9B C10B C11B 58.8(9)
C8B C9B C10B Fe2 -57.4(8)
C17B Fe2 C10B C11B 178.4(8)
C8B Fe2 C10B C11B -81.5(8)
C9B Fe2 C10B C11B -119.5(11)
C16B Fe2 C10B C11B 138.4(8)
C14B Fe2 C10B C11B 63.6(11)
C15B Fe2 C10B C11B 95.6(8)
C12B Fe2 C10B C11B -36.5(8)
C17B Fe2 C10B C9B -62.1(10)
C8B Fe2 C10B C9B 37.9(7)
C16B Fe2 C10B C9B -102.1(8)
C11B Fe2 C10B C9B 119.5(11)
C14B Fe2 C10B C9B -176.9(8)
C15B Fe2 C10B C9B -144.9(7)
C12B Fe2 C10B C9B 82.9(8)
C9B C10B C11B C12B 1.4(15)
Fe2 C10B C11B C12B 59.9(9)
C9B C10B C11B Fe2 -58.5(9)
C8B Fe2 C11B C12B -37.2(8)
C13B Fe2 C11B C12B 56.4(13)
C9B Fe2 C11B C12B -82.5(8)
C16B Fe2 C11B C12B 177.8(8)
C14B Fe2 C11B C12B 97.2(9)
C15B Fe2 C11B C12B 139.2(8)
C10B Fe2 C11B C12B -120.3(11)
C8B Fe2 C11B C10B 83.1(8)
C13B Fe2 C11B C10B 176.7(8)
C9B Fe2 C11B C10B 37.8(7)
C16B Fe2 C11B C10B -61.9(11)
C14B Fe2 C11B C10B -142.5(7)
C15B Fe2 C11B C10B -100.6(8)
C12B Fe2 C11B C10B 120.3(11)
C10B C11B C12B C8B -3.6(15)
Fe2 C11B C12B C8B 55.9(9)
C10B C11B C12B Fe2 -59.5(9)
C9B C8B C12B C11B 4.2(14)
P3 C8B C12B C11B 178.0(10)
Fe2 C8B C12B C11B -57.1(9)
C9B C8B C12B Fe2 61.4(8)
P3 C8B C12B Fe2 -124.9(11)
C17B Fe2 C12B C11B 171.3(9)
C8B Fe2 C12B C11B 122.0(11)
C13B Fe2 C12B C11B -147.8(8)
C9B Fe2 C12B C11B 81.4(8)
C14B Fe2 C12B C11B -101.4(9)
C15B Fe2 C12B C11B -61.9(11)
C10B Fe2 C12B C11B 37.3(8)
C17B Fe2 C12B C8B 49.3(12)
C13B Fe2 C12B C8B 90.2(8)
C9B Fe2 C12B C8B -40.6(7)
C11B Fe2 C12B C8B -122.0(11)
C14B Fe2 C12B C8B 136.5(7)
C15B Fe2 C12B C8B 176.1(8)
C10B Fe2 C12B C8B -84.7(8)
C36B P4 C13B C17B -72.0(12)
C30B P4 C13B C17B -177.7(11)
Ir2 P4 C13B C17B 58.9(12)
C36B P4 C13B C14B 110.0(12)
C30B P4 C13B C14B 4.3(13)
Ir2 P4 C13B C14B -119.2(11)
C36B P4 C13B Fe2 -158.8(8)
C30B P4 C13B Fe2 95.5(8)
Ir2 P4 C13B Fe2 -27.9(10)
C8B Fe2 C13B C17B -100.4(8)
C9B Fe2 C13B C17B -60.7(10)
C16B Fe2 C13B C17B 39.5(7)
C11B Fe2 C13B C17B 178.8(9)
C14B Fe2 C13B C17B 116.8(10)
C15B Fe2 C13B C17B 82.6(8)
C12B Fe2 C13B C17B -145.2(7)
C17B Fe2 C13B C14B -116.8(10)
C8B Fe2 C13B C14B 142.8(7)
C9B Fe2 C13B C14B -177.5(7)
C16B Fe2 C13B C14B -77.3(8)
C11B Fe2 C13B C14B 62.0(12)
C15B Fe2 C13B C14B -34.2(7)
C12B Fe2 C13B C14B 98.0(8)
C17B Fe2 C13B P4 118.9(11)
C8B Fe2 C13B P4 18.5(9)
C9B Fe2 C13B P4 58.2(11)
C16B Fe2 C13B P4 158.5(10)
C11B Fe2 C13B P4 -62.2(13)
C14B Fe2 C13B P4 -124.2(12)
C15B Fe2 C13B P4 -158.4(9)
C12B Fe2 C13B P4 -26.3(10)
C17B C13B C14B C15B -1.0(14)
P4 C13B C14B C15B 177.4(10)
Fe2 C13B C14B C15B 57.9(9)
C17B C13B C14B Fe2 -58.8(8)
P4 C13B C14B Fe2 119.5(11)
C17B Fe2 C14B C15B -83.4(8)
C8B Fe2 C14B C15B 178.2(8)
C13B Fe2 C14B C15B -123.1(11)
C16B Fe2 C14B C15B -38.3(7)
C11B Fe2 C14B C15B 91.4(9)
C10B Fe2 C14B C15B 51.4(12)
C12B Fe2 C14B C15B 135.1(8)
C17B Fe2 C14B C13B 39.7(7)
C8B Fe2 C14B C13B -58.7(10)
C16B Fe2 C14B C13B 84.8(8)
C11B Fe2 C14B C13B -145.6(7)
C15B Fe2 C14B C13B 123.1(11)
C10B Fe2 C14B C13B 174.5(8)
C12B Fe2 C14B C13B -101.9(8)
C13B C14B C15B C16B 3.1(15)
Fe2 C14B C15B C16B 59.9(9)
C13B C14B C15B Fe2 -56.7(9)
C17B Fe2 C15B C14B 81.8(8)
C13B Fe2 C15B C14B 36.8(7)
C9B Fe2 C15B C14B 174.3(8)
C16B Fe2 C15B C14B 118.5(11)
C11B Fe2 C15B C14B -105.3(8)
C10B Fe2 C15B C14B -148.8(7)
C12B Fe2 C15B C14B -68.4(10)
C17B Fe2 C15B C16B -36.7(8)
C13B Fe2 C15B C16B -81.7(8)
C9B Fe2 C15B C16B 55.9(11)
C11B Fe2 C15B C16B 136.2(8)
C14B Fe2 C15B C16B -118.5(11)
C10B Fe2 C15B C16B 92.7(8)
C12B Fe2 C15B C16B 173.1(8)
C14B C15B C16B C17B -4.1(15)
Fe2 C15B C16B C17B 56.3(9)
C14B C15B C16B Fe2 -60.4(9)
C17B Fe2 C16B C15B 122.4(11)
C8B Fe2 C16B C15B 176.2(8)
C13B Fe2 C16B C15B 82.6(8)
C9B Fe2 C16B C15B -146.1(8)
C11B Fe2 C16B C15B -65.4(11)
C14B Fe2 C16B C15B 37.1(7)
C10B Fe2 C16B C15B -102.5(8)
C8B Fe2 C16B C17B 53.8(12)
C13B Fe2 C16B C17B -39.8(7)
C9B Fe2 C16B C17B 91.5(8)
C11B Fe2 C16B C17B 172.2(8)
C14B Fe2 C16B C17B -85.3(8)
C15B Fe2 C16B C17B -122.4(11)
C10B Fe2 C16B C17B 135.0(8)
C15B C16B C17B C13B 3.5(14)
Fe2 C16B C17B C13B 61.0(8)
C15B C16B C17B Fe2 -57.6(9)
C14B C13B C17B C16B -1.5(13)
P4 C13B C17B C16B -179.9(9)
Fe2 C13B C17B C16B -61.2(8)
C14B C13B C17B Fe2 59.7(8)
P4 C13B C17B Fe2 -118.7(10)
C8B Fe2 C17B C16B -148.2(8)
C13B Fe2 C17B C16B 116.7(11)
C9B Fe2 C17B C16B -103.7(8)
C14B Fe2 C17B C16B 77.0(8)
C15B Fe2 C17B C16B 35.4(8)
C10B Fe2 C17B C16B -66.4(10)
C12B Fe2 C17B C16B 179.0(9)
C8B Fe2 C17B C13B 95.1(8)
C9B Fe2 C17B C13B 139.7(7)
C16B Fe2 C17B C13B -116.7(11)
C14B Fe2 C17B C13B -39.7(7)
C15B Fe2 C17B C13B -81.2(8)
C10B Fe2 C17B C13B 176.9(7)
C12B Fe2 C17B C13B 62.4(12)
C8B P3 C18B C19B 0.2(13)
C24B P3 C18B C19B 103.5(12)
Ir2 P3 C18B C19B -132.3(11)
C8B P3 C18B C23B -167.8(11)
C24B P3 C18B C23B -64.4(12)
Ir2 P3 C18B C23B 59.8(12)
C23B C18B C19B C20B -3(2)
P3 C18B C19B C20B -171.4(11)
C18B C19B C20B C21B -1(2)
C19B C20B C21B C22B 5(2)
C20B C21B C22B C23B -5(2)
C21B C22B C23B C18B 0(2)
C19B C18B C23B C22B 4(2)
P3 C18B C23B C22B 172.2(11)
C8B P3 C24B C25B 85.2(11)
C18B P3 C24B C25B -18.3(11)
Ir2 P3 C24B C25B -144.1(9)
C8B P3 C24B C29B -89.9(11)
C18B P3 C24B C29B 166.6(10)
Ir2 P3 C24B C29B 40.8(11)
C29B C24B C25B C26B -1.2(17)
P3 C24B C25B C26B -176.6(10)
C24B C25B C26B C27B 0(2)
C25B C26B C27B C28B 1.2(19)
C26B C27B C28B C29B -0.1(18)
C27B C28B C29B C24B -2(2)
C25B C24B C29B C28B 2.4(19)
P3 C24B C29B C28B 178.0(10)
C36B P4 C30B C31B -162.2(9)
C13B P4 C30B C31B -60.4(11)
Ir2 P4 C30B C31B 72.5(10)
C36B P4 C30B C35B 27.4(11)
C13B P4 C30B C35B 129.2(10)
Ir2 P4 C30B C35B -97.9(10)
C35B C30B C31B C32B -1.0(18)
P4 C30B C31B C32B -171.4(9)
C30B C31B C32B C33B 1.6(19)
C31B C32B C33B C34B -1.7(19)
C32B C33B C34B C35B 1.3(19)
C33B C34B C35B C30B -0.8(18)
C31B C30B C35B C34B 0.6(17)
P4 C30B C35B C34B 170.7(9)
C13B P4 C36B C41B 151.0(12)
C30B P4 C36B C41B -104.1(12)
Ir2 P4 C36B C41B 15.8(14)
C13B P4 C36B C37B -30.1(12)
C30B P4 C36B C37B 74.8(11)
Ir2 P4 C36B C37B -165.2(9)
C41B C36B C37B C38B 1(2)
P4 C36B C37B C38B -178.2(10)
C36B C37B C38B C39B -1(2)
C37B C38B C39B C40B 0(2)
C38B C39B C40B C41B 2(2)
C37B C36B C41B C40B 1.1(19)
P4 C36B C41B C40B -180.0(10)
C39B C40B C41B C36B -3(2)
